data_4316673
loop_
_publ_author_name
'Catherine Bronner'
'St\'ephane A. Baudron'
'Mir Wais Hosseini'

_publ_contact_author
; Prof Mir Wais Hosseini
  Laboratoire de Chimie de Coordination Organique, 
  UMR CNRS 7140, Universit\'e de Strasbourg,
  F-67000 Strasbourg, France 
;
_publ_contact_author_email hosseini@unistra.fr
_publ_contact_author_fax '33 3 68 85 13 25'
_publ_contact_author_phone '33 3 68 85 13 23'
_publ_section_title
;
 Carboxylic Acid Appended Dipyrrin for the Formation of a Hexanuclear
 Iridium/Copper Paddlewheel Complex
;
_journal_name_full 'Inorganic Chemistry'
_journal_page_first 8659
_journal_page_last 8661
_journal_paper_doi 10.1021/ic101458r
_journal_volume 49
_journal_year 2010
_chemical_formula_moiety 'C155 H113 Cu2 Ir4 N17 O10 '
_chemical_formula_sum 'C155 H113 Cu2 Ir4 N17 O10'
_chemical_formula_weight 3269.50
_chemical_name_systematic
;
 ?
;
_space_group_IT_number 2
_symmetry_cell_setting triclinic
_symmetry_space_group_name_Hall '-P 1'
_symmetry_space_group_name_H-M 'P -1'
_atom_sites_solution_hydrogens geom
_atom_sites_solution_primary direct
_atom_sites_solution_secondary difmap
_audit_creation_method SHELXL-97
_cell_angle_alpha 65.7530(10)
_cell_angle_beta 77.4960(10)
_cell_angle_gamma 75.6160(10)
_cell_formula_units_Z 2
_cell_length_a 18.9483(4)
_cell_length_b 20.7016(5)
_cell_length_c 22.6138(5)
_cell_measurement_reflns_used 9870
_cell_measurement_temperature 173(2)
_cell_measurement_theta_max 27.10
_cell_measurement_theta_min 2.38
_cell_volume 7768.3(3)
_computing_cell_refinement 'Bruker SAINT'
_computing_data_collection 'Bruker APEX2'
_computing_data_reduction 'Bruker SAINT'
_computing_molecular_graphics 'Bruker SHELXTL'
_computing_publication_material 'Bruker SHELXTL'
_computing_structure_refinement 'SHELXL-97 (Sheldrick, 2008)'
_computing_structure_solution 'SHELXS-97 (Sheldrick, 2008)'
_diffrn_ambient_temperature 173(2)
_diffrn_measured_fraction_theta_full 0.992
_diffrn_measured_fraction_theta_max 0.992
_diffrn_measurement_device_type 'Bruker APEX-II CCD'
_diffrn_measurement_method '\f and \w scans'
_diffrn_radiation_monochromator graphite
_diffrn_radiation_source 'fine-focus sealed tube'
_diffrn_radiation_type MoK\a
_diffrn_radiation_wavelength 0.71073
_diffrn_reflns_av_R_equivalents 0.0480
_diffrn_reflns_av_sigmaI/netI 0.0649
_diffrn_reflns_limit_h_max 24
_diffrn_reflns_limit_h_min -24
_diffrn_reflns_limit_k_max 26
_diffrn_reflns_limit_k_min -26
_diffrn_reflns_limit_l_max 29
_diffrn_reflns_limit_l_min -28
_diffrn_reflns_number 168628
_diffrn_reflns_theta_full 27.63
_diffrn_reflns_theta_max 27.63
_diffrn_reflns_theta_min 1.42
_exptl_absorpt_coefficient_mu 3.740
_exptl_absorpt_correction_T_max 0.7295
_exptl_absorpt_correction_T_min 0.6624
_exptl_absorpt_correction_type multi-scan
_exptl_absorpt_process_details sadabs
_exptl_crystal_colour dark-red
_exptl_crystal_density_diffrn 1.398
_exptl_crystal_density_meas ?
_exptl_crystal_density_method 'not measured'
_exptl_crystal_description prism
_exptl_crystal_F_000 3216
_exptl_crystal_size_max 0.12
_exptl_crystal_size_mid 0.12
_exptl_crystal_size_min 0.09
_platon_squeeze_details
;
;
_refine_diff_density_max 5.792
_refine_diff_density_min -3.320
_refine_diff_density_rms 0.214
_refine_ls_extinction_method none
_refine_ls_goodness_of_fit_ref 1.044
_refine_ls_hydrogen_treatment constr
_refine_ls_matrix_type full
_refine_ls_number_parameters 1527
_refine_ls_number_reflns 35856
_refine_ls_number_restraints 4
_refine_ls_restrained_S_all 1.044
_refine_ls_R_factor_all 0.1108
_refine_ls_R_factor_gt 0.0725
_refine_ls_shift/su_max 0.001
_refine_ls_shift/su_mean 0.000
_refine_ls_structure_factor_coef Fsqd
_refine_ls_weighting_details 'calc w=1/[\s^2^(Fo^2^)+(0.1482P)^2^+0.0000P] where P=(Fo^2^+2Fc^2^)/3'
_refine_ls_weighting_scheme calc
_refine_ls_wR_factor_gt 0.2108
_refine_ls_wR_factor_ref 0.2320
_reflns_number_gt 21532
_reflns_number_total 35856
_reflns_threshold_expression >2sigma(I)
_cod_data_source_file ic101458r_si_001_1.cif
_cod_data_source_block compound4
_cod_depositor_comments
;
The following automatic conversions were performed:

'_symmetry_cell_setting' value 'Triclinic' changed to 'triclinic'
according to the built-in table from CIF Core dictionary named
'cif_core.dic' version 2.4.1 from 2010-06-29.

Automatic conversion script
Id: cif_fix_values 1646 2011-03-28 12:23:43Z adriana 

The following automatic conversions were performed:

'_exptl_crystal_density_meas' value 'not measured' was changed to '?'
- the value is perceived as not measured.

Automatic conversion script
Id: cif_fix_values 3008 2015-01-20 13:52:24Z robertas 
;
_cod_original_sg_symbol_H-M 'P -1 '
_cod_database_code 4316673

loop_
_symmetry_equiv_pos_as_xyz
'x, y, z'
'-x, -y, -z'

loop_
_atom_site_label
_atom_site_type_symbol
_atom_site_fract_x
_atom_site_fract_y
_atom_site_fract_z
_atom_site_U_iso_or_equiv
_atom_site_adp_type
_atom_site_occupancy
_atom_site_symmetry_multiplicity
_atom_site_calc_flag
_atom_site_refinement_flags
_atom_site_disorder_assembly
_atom_site_disorder_group
Cu1 Cu 0.54468(4) 0.16237(5) 0.04696(4) 0.0367(2) Uani 1 1 d . . .
Cu2 Cu 0.47625(4) 0.28941(5) 0.04691(5) 0.0423(2) Uani 1 1 d . . .
Ir01 Ir -0.012348(14) 0.189524(16) -0.133660(14) 0.03534(10) Uani 1 1 d . . .
N1 N 0.0498(3) 0.1002(3) -0.1477(3) 0.0342(13) Uani 1 1 d . . .
C1 C 0.0950(4) 0.0474(4) -0.1054(4) 0.0408(17) Uani 1 1 d . . .
H1 H 0.0973 0.0509 -0.0662 0.049 Uiso 1 1 calc R . .
C2 C 0.1359(4) -0.0090(5) -0.1184(4) 0.048(2) Uani 1 1 d . . .
H2 H 0.1662 -0.0435 -0.0885 0.058 Uiso 1 1 calc R . .
C3 C 0.1335(4) -0.0163(5) -0.1754(4) 0.050(2) Uani 1 1 d . . .
H3 H 0.1632 -0.0547 -0.1852 0.060 Uiso 1 1 calc R . .
C4 C 0.0863(5) 0.0343(5) -0.2182(4) 0.050(2) Uani 1 1 d . . .
H4 H 0.0816 0.0288 -0.2559 0.060 Uiso 1 1 calc R . .
C5 C 0.0456(4) 0.0941(4) -0.2041(4) 0.0390(17) Uani 1 1 d . . .
C6 C -0.0050(4) 0.1509(5) -0.2445(4) 0.048(2) Uani 1 1 d . . .
C7 C -0.0219(5) 0.1529(5) -0.3013(5) 0.063(3) Uani 1 1 d . . .
H7 H 0.0000 0.1156 -0.3158 0.076 Uiso 1 1 calc R . .
C8 C -0.0723(6) 0.2112(6) -0.3381(5) 0.076(3) Uani 1 1 d . . .
H8 H -0.0824 0.2132 -0.3773 0.091 Uiso 1 1 calc R . .
C9 C -0.1055(5) 0.2641(6) -0.3153(5) 0.066(3) Uani 1 1 d . . .
H9 H -0.1396 0.3018 -0.3388 0.079 Uiso 1 1 calc R . .
C10 C -0.0897(5) 0.2632(6) -0.2572(5) 0.061(2) Uani 1 1 d . . .
H10 H -0.1133 0.3004 -0.2430 0.073 Uiso 1 1 calc R . .
C11 C -0.0393(4) 0.2079(5) -0.2203(4) 0.0438(18) Uani 1 1 d . . .
N2 N -0.0830(4) 0.2781(4) -0.1261(3) 0.0490(17) Uani 1 1 d . . .
C12 C -0.0673(4) 0.3469(4) -0.1507(4) 0.0435(18) Uani 1 1 d . . .
H12 H -0.0196 0.3537 -0.1695 0.052 Uiso 1 1 calc R . .
C13 C -0.1173(6) 0.4036(6) -0.1484(5) 0.067(3) Uani 1 1 d . . .
H13 H -0.1053 0.4494 -0.1663 0.080 Uiso 1 1 calc R . .
C14 C -0.1902(6) 0.3932(6) -0.1180(6) 0.076(3) Uani 1 1 d . . .
H14 H -0.2256 0.4321 -0.1144 0.091 Uiso 1 1 calc R . .
C15 C -0.2074(5) 0.3281(5) -0.0948(5) 0.058(2) Uani 1 1 d . . .
H15 H -0.2554 0.3222 -0.0764 0.070 Uiso 1 1 calc R . .
C16 C -0.1540(4) 0.2672(5) -0.0976(4) 0.050(2) Uani 1 1 d . . .
C17 C -0.1642(4) 0.1941(4) -0.0774(4) 0.0430(18) Uani 1 1 d . . .
C18 C -0.2315(4) 0.1709(6) -0.0452(4) 0.056(2) Uani 1 1 d . . .
H18 H -0.2712 0.2037 -0.0359 0.067 Uiso 1 1 calc R . .
C19 C -0.2393(4) 0.1015(6) -0.0277(5) 0.061(3) Uani 1 1 d . . .
H19 H -0.2839 0.0867 -0.0073 0.074 Uiso 1 1 calc R . .
C20 C -0.1782(4) 0.0529(6) -0.0415(4) 0.056(2) Uani 1 1 d . . .
H20 H -0.1822 0.0052 -0.0295 0.067 Uiso 1 1 calc R . .
C21 C -0.1126(4) 0.0749(5) -0.0723(4) 0.049(2) Uani 1 1 d . . .
H21 H -0.0732 0.0413 -0.0806 0.058 Uiso 1 1 calc R . .
C22 C -0.1026(3) 0.1460(4) -0.0918(3) 0.0322(15) Uani 1 1 d . . .
N3 N 0.0204(3) 0.1627(3) -0.0409(3) 0.0389(14) Uani 1 1 d . . .
C23 C -0.0175(4) 0.1326(4) 0.0177(4) 0.0423(18) Uani 1 1 d . . .
H23 H -0.0649 0.1237 0.0241 0.051 Uiso 1 1 calc R . .
C24 C 0.0237(4) 0.1161(5) 0.0682(4) 0.0471(19) Uani 1 1 d . . .
H24 H 0.0090 0.0941 0.1127 0.057 Uiso 1 1 calc R . .
C25 C 0.0887(4) 0.1381(4) 0.0404(4) 0.0427(18) Uani 1 1 d . . .
H25 H 0.1269 0.1342 0.0622 0.051 Uiso 1 1 calc R . .
C26 C 0.0874(4) 0.1686(4) -0.0290(3) 0.0347(15) Uani 1 1 d . . .
C27 C 0.1423(4) 0.1989(4) -0.0776(4) 0.0369(16) Uani 1 1 d . . .
C28 C 0.1408(4) 0.2340(4) -0.1457(4) 0.0374(16) Uani 1 1 d . . .
C29 C 0.1930(4) 0.2723(4) -0.1943(4) 0.0454(19) Uani 1 1 d . . .
H29 H 0.2376 0.2772 -0.1872 0.054 Uiso 1 1 calc R . .
C30 C 0.1672(5) 0.3004(5) -0.2524(4) 0.050(2) Uani 1 1 d . . .
H30 H 0.1901 0.3276 -0.2927 0.060 Uiso 1 1 calc R . .
C31 C 0.0985(4) 0.2800(4) -0.2392(4) 0.0473(19) Uani 1 1 d . . .
H31 H 0.0680 0.2930 -0.2710 0.057 Uiso 1 1 calc R . .
N4 N 0.0816(3) 0.2402(3) -0.1766(3) 0.0359(13) Uani 1 1 d . . .
C32 C 0.2099(4) 0.2008(4) -0.0539(5) 0.0497(14) Uani 1 1 d . . .
C33 C 0.2761(4) 0.1586(4) -0.0619(5) 0.0497(14) Uani 1 1 d . . .
H33 H 0.2809 0.1289 -0.0846 0.060 Uiso 1 1 calc R . .
C34 C 0.3360(5) 0.1590(5) -0.0372(6) 0.066(3) Uani 1 1 d . . .
H34 H 0.3793 0.1266 -0.0398 0.079 Uiso 1 1 calc R . .
C35 C 0.3320(4) 0.2080(4) -0.0082(4) 0.0386(17) Uani 1 1 d . . .
C36 C 0.2657(4) 0.2529(5) -0.0026(4) 0.051(2) Uani 1 1 d . . .
H36 H 0.2617 0.2867 0.0157 0.062 Uiso 1 1 calc R . .
C37 C 0.2073(4) 0.2480(5) -0.0234(5) 0.057(2) Uani 1 1 d . . .
H37 H 0.1628 0.2774 -0.0173 0.068 Uiso 1 1 calc R . .
C38 C 0.3983(4) 0.2140(5) 0.0141(4) 0.0419(18) Uani 1 1 d . . .
O1 O 0.4532(3) 0.1666(3) 0.0163(3) 0.0475(13) Uani 1 1 d . . .
O2 O 0.3927(3) 0.2675(3) 0.0278(3) 0.0479(13) Uani 1 1 d . . .
Ir02 Ir 1.019857(17) 0.35926(2) 0.169102(19) 0.05433(12) Uani 1 1 d . . .
N5 N 1.1027(4) 0.2722(4) 0.1918(5) 0.073(3) Uani 1 1 d . . .
C39 C 1.0901(7) 0.2097(8) 0.2288(8) 0.102(4) Uani 1 1 d . . .
H39 H 1.0420 0.2026 0.2451 0.122 Uiso 1 1 calc R . .
C40 C 1.1525(7) 0.1475(8) 0.2460(9) 0.116(5) Uani 1 1 d . . .
H40 H 1.1444 0.1014 0.2734 0.139 Uiso 1 1 calc R . .
C41 C 1.2243(8) 0.1618(8) 0.2190(10) 0.144(7) Uani 1 1 d . . .
H41 H 1.2648 0.1251 0.2300 0.172 Uiso 1 1 calc R . .
C42 C 1.2340(6) 0.2298(6) 0.1767(8) 0.106(5) Uani 1 1 d . . .
H42 H 1.2811 0.2391 0.1581 0.128 Uiso 1 1 calc R . .
C43 C 1.1714(5) 0.2868(6) 0.1609(6) 0.073(3) Uani 1 1 d . . .
C44 C 1.1758(5) 0.3582(5) 0.1198(5) 0.061(2) Uani 1 1 d . . .
C45 C 1.2396(5) 0.3832(7) 0.0833(6) 0.074(3) Uani 1 1 d . . .
H45 H 1.2842 0.3513 0.0854 0.088 Uiso 1 1 calc R . .
C46 C 1.2368(5) 0.4549(6) 0.0442(6) 0.069(3) Uani 1 1 d . . .
H46 H 1.2798 0.4721 0.0218 0.083 Uiso 1 1 calc R . .
C47 C 1.1703(5) 0.5010(5) 0.0384(5) 0.064(3) Uani 1 1 d . . .
H47 H 1.1687 0.5490 0.0106 0.077 Uiso 1 1 calc R . .
C48 C 1.1071(5) 0.4782(6) 0.0721(5) 0.062(3) Uani 1 1 d . . .
H48 H 1.0632 0.5110 0.0660 0.075 Uiso 1 1 calc R . .
C49 C 1.1053(4) 0.4077(5) 0.1153(5) 0.051(2) Uani 1 1 d . . .
N6 N 0.9428(4) 0.4536(4) 0.1498(4) 0.0567(19) Uani 1 1 d . . .
C50 C 0.9008(5) 0.4812(6) 0.1038(5) 0.062(2) Uani 1 1 d . . .
H50 H 0.9062 0.4574 0.0755 0.075 Uiso 1 1 calc R . .
C51 C 0.8492(5) 0.5429(6) 0.0939(6) 0.068(3) Uani 1 1 d . . .
H51 H 0.8223 0.5617 0.0588 0.082 Uiso 1 1 calc R . .
C52 C 0.8383(6) 0.5766(6) 0.1377(6) 0.079(3) Uani 1 1 d . . .
H52 H 0.8030 0.6179 0.1337 0.095 Uiso 1 1 calc R . .
C53 C 0.8816(6) 0.5468(5) 0.1876(6) 0.071(3) Uani 1 1 d . . .
H53 H 0.8746 0.5690 0.2173 0.086 Uiso 1 1 calc R . .
C54 C 0.9340(5) 0.4867(5) 0.1953(5) 0.065(3) Uani 1 1 d . . .
C55 C 0.9838(5) 0.4502(6) 0.2459(5) 0.062(3) Uani 1 1 d . . .
C56 C 0.9825(8) 0.4759(8) 0.2951(6) 0.092(4) Uani 1 1 d . . .
H56 H 0.9500 0.5168 0.2975 0.111 Uiso 1 1 calc R . .
C57 C 1.0314(8) 0.4376(8) 0.3389(7) 0.098(4) Uani 1 1 d . . .
H57 H 1.0310 0.4524 0.3727 0.118 Uiso 1 1 calc R . .
C58 C 1.0778(7) 0.3825(8) 0.3355(6) 0.089(4) Uani 1 1 d . . .
H58 H 1.1118 0.3601 0.3652 0.107 Uiso 1 1 calc R . .
C59 C 1.0788(6) 0.3549(7) 0.2885(6) 0.081(3) Uani 1 1 d . . .
H59 H 1.1113 0.3130 0.2884 0.098 Uiso 1 1 calc R . .
C60 C 1.0309(5) 0.3904(6) 0.2419(6) 0.071(3) Uani 1 1 d . . .
N7 N 0.9981(4) 0.3365(4) 0.0917(4) 0.0522(18) Uani 1 1 d . . .
C61 C 1.0387(4) 0.3486(5) 0.0332(5) 0.054(2) Uani 1 1 d . . .
H61 H 1.0830 0.3653 0.0215 0.065 Uiso 1 1 calc R . .
C62 C 1.0069(5) 0.3333(6) -0.0071(6) 0.072(3) Uani 1 1 d . . .
H62 H 1.0270 0.3358 -0.0491 0.087 Uiso 1 1 calc R . .
C63 C 0.9420(4) 0.3141(5) 0.0238(4) 0.051(2) Uani 1 1 d . . .
H63 H 0.9085 0.3018 0.0073 0.061 Uiso 1 1 calc R . .
C64 C 0.9349(4) 0.3165(5) 0.0878(5) 0.051(2) Uani 1 1 d . . .
C65 C 0.8779(4) 0.3005(5) 0.1377(5) 0.051(2) Uani 1 1 d . . .
C66 C 0.8726(5) 0.2982(5) 0.1998(5) 0.062(3) Uani 1 1 d . . .
C67 C 0.8155(6) 0.2763(6) 0.2541(6) 0.077(3) Uani 1 1 d . . .
H67 H 0.7709 0.2669 0.2516 0.092 Uiso 1 1 calc R . .
C68 C 0.8372(7) 0.2718(7) 0.3082(7) 0.093(4) Uani 1 1 d . . .
H68 H 0.8107 0.2594 0.3498 0.112 Uiso 1 1 calc R . .
C69 C 0.9101(6) 0.2900(7) 0.2894(6) 0.087(4) Uani 1 1 d . . .
H69 H 0.9391 0.2897 0.3179 0.105 Uiso 1 1 calc R . .
N8 N 0.9296(4) 0.3073(5) 0.2251(4) 0.061(2) Uani 1 1 d . . .
C70 C 0.8113(4) 0.2842(5) 0.1225(5) 0.056(2) Uani 1 1 d . . .
C71 C 0.7478(4) 0.3336(5) 0.1170(6) 0.075(3) Uani 1 1 d . . .
H71 H 0.7452 0.3761 0.1229 0.090 Uiso 1 1 calc R . .
C72 C 0.6860(4) 0.3193(5) 0.1022(6) 0.073(3) Uani 1 1 d . . .
H72 H 0.6421 0.3522 0.0997 0.087 Uiso 1 1 calc R . .
C73 C 0.6890(4) 0.2591(5) 0.0916(4) 0.047(2) Uani 1 1 d . . .
C74 C 0.7529(4) 0.2077(5) 0.1012(4) 0.0475(19) Uani 1 1 d . . .
H74 H 0.7544 0.1637 0.0988 0.057 Uiso 1 1 calc R . .
C75 C 0.8148(4) 0.2217(4) 0.1145(4) 0.048(2) Uani 1 1 d . . .
H75 H 0.8584 0.1885 0.1179 0.057 Uiso 1 1 calc R . .
C76 C 0.6234(4) 0.2440(5) 0.0764(4) 0.0467(19) Uani 1 1 d . . .
C81 C 0.8068(5) 0.4270(5) -0.5816(4) 0.1216(16) Uani 1 1 d G . .
C80 C 0.8527(6) 0.3735(6) -0.6011(4) 0.1216(16) Uani 1 1 d G . .
H80 H 0.8493 0.3715 -0.6407 0.146 Uiso 1 1 calc R . .
C79 C 0.9035(5) 0.3230(5) -0.5614(5) 0.1216(16) Uani 1 1 d G . .
H79 H 0.9342 0.2872 -0.5744 0.146 Uiso 1 1 calc R . .
C78 C 0.9085(5) 0.3260(5) -0.5021(4) 0.1216(16) Uani 1 1 d G . .
H78 H 0.9425 0.2922 -0.4755 0.146 Uiso 1 1 calc R . .
C77 C 0.8627(6) 0.3795(6) -0.4827(4) 0.1216(16) Uani 1 1 d G . .
H77 H 0.8660 0.3815 -0.4431 0.146 Uiso 1 1 calc R . .
N9 N 0.8118(5) 0.4300(5) -0.5224(5) 0.1216(16) Uani 1 1 d G . .
O3 O 0.6256(3) 0.1845(3) 0.0749(3) 0.0436(12) Uani 1 1 d . . .
O4 O 0.5693(3) 0.2955(3) 0.0663(4) 0.0645(18) Uani 1 1 d . . .
Ir03 Ir 0.74622(2) 0.51753(2) -0.504555(19) 0.07022(14) Uani 1 1 d . . .
C82 C 0.7567(5) 0.4919(5) -0.6238(5) 0.1216(16) Uani 1 1 d G . .
C83 C 0.7435(5) 0.5007(5) -0.6849(5) 0.1216(16) Uani 1 1 d G . .
H83 H 0.7673 0.4667 -0.7030 0.146 Uiso 1 1 calc R . .
C84 C 0.6947(6) 0.5602(6) -0.7191(4) 0.1216(16) Uani 1 1 d G . .
H84 H 0.6858 0.5661 -0.7600 0.146 Uiso 1 1 calc R . .
C85 C 0.6591(5) 0.6110(5) -0.6920(5) 0.1216(16) Uani 1 1 d G . .
H85 H 0.6265 0.6509 -0.7149 0.146 Uiso 1 1 calc R . .
C86 C 0.6724(6) 0.6023(5) -0.6309(5) 0.1216(16) Uani 1 1 d G . .
H86 H 0.6486 0.6363 -0.6128 0.146 Uiso 1 1 calc R . .
C87 C 0.7212(6) 0.5427(6) -0.5967(4) 0.1216(16) Uani 1 1 d G . .
N10 N 0.6893(6) 0.6074(5) -0.5009(8) 0.185(4) Uani 1 1 d G . .
C88 C 0.6159(7) 0.6153(6) -0.4741(8) 0.185(4) Uani 1 1 d G . .
H88 H 0.5932 0.5752 -0.4528 0.222 Uiso 1 1 calc R . .
C89 C 0.5763(5) 0.6832(7) -0.4791(8) 0.185(4) Uani 1 1 d G . .
H89 H 0.5272 0.6885 -0.4612 0.222 Uiso 1 1 calc R . .
C90 C 0.6101(7) 0.7432(5) -0.5109(8) 0.185(4) Uani 1 1 d G . .
H90 H 0.5837 0.7886 -0.5142 0.222 Uiso 1 1 calc R . .
C91 C 0.6836(7) 0.7353(6) -0.5376(8) 0.185(4) Uani 1 1 d G . .
H91 H 0.7062 0.7754 -0.5589 0.222 Uiso 1 1 calc R . .
C92 C 0.7231(5) 0.6674(7) -0.5326(8) 0.185(4) Uani 1 1 d G . .
C93 C 0.7996(5) 0.6493(6) -0.5521(5) 0.126(6) Uani 1 1 d G . .
C94 C 0.8459(8) 0.6996(4) -0.5774(5) 0.148(7) Uani 1 1 d G . .
H94 H 0.8273 0.7471 -0.5816 0.178 Uiso 1 1 calc R . .
C95 C 0.9201(7) 0.6790(7) -0.5964(5) 0.129(6) Uani 1 1 d G . .
H95 H 0.9511 0.7127 -0.6133 0.154 Uiso 1 1 calc R . .
C96 C 0.9479(5) 0.6081(7) -0.5900(5) 0.122(6) Uani 1 1 d G . .
H96 H 0.9975 0.5943 -0.6027 0.146 Uiso 1 1 calc R . .
C97 C 0.9016(6) 0.5577(5) -0.5648(5) 0.120(5) Uani 1 1 d G . .
H97 H 0.9202 0.5102 -0.5605 0.145 Uiso 1 1 calc R . .
C98 C 0.8274(5) 0.5783(5) -0.5458(4) 0.083(3) Uani 1 1 d G . .
N11 N 0.6564(5) 0.4598(5) -0.4585(4) 0.070(2) Uani 1 1 d . . .
C99 C 0.6069(6) 0.4512(7) -0.4886(5) 0.090(4) Uani 1 1 d . . .
H99 H 0.6080 0.4678 -0.5337 0.108 Uiso 1 1 calc R . .
C100 C 0.5559(8) 0.4154(7) -0.4446(6) 0.098(4) Uani 1 1 d . . .
H100 H 0.5157 0.4057 -0.4548 0.117 Uiso 1 1 calc R . .
C101 C 0.5715(6) 0.3957(6) -0.3836(6) 0.081(3) Uani 1 1 d . . .
H101 H 0.5463 0.3689 -0.3444 0.097 Uiso 1 1 calc R . .
C102 C 0.6374(5) 0.4259(6) -0.3929(5) 0.071(3) Uani 1 1 d . . .
C103 C 0.6730(5) 0.4204(5) -0.3427(4) 0.056(2) Uani 1 1 d . . .
C104 C 0.7384(5) 0.4457(5) -0.3486(4) 0.054(2) Uani 1 1 d . . .
C105 C 0.7740(6) 0.4399(5) -0.2990(5) 0.065(3) Uani 1 1 d . . .
H105 H 0.7593 0.4163 -0.2547 0.077 Uiso 1 1 calc R . .
C106 C 0.8321(8) 0.4725(7) -0.3229(6) 0.093(4) Uani 1 1 d . . .
H106 H 0.8651 0.4765 -0.3000 0.112 Uiso 1 1 calc R . .
C107 C 0.8318(7) 0.5007(7) -0.3942(6) 0.091(4) Uani 1 1 d . . .
H107 H 0.8663 0.5261 -0.4252 0.109 Uiso 1 1 calc R . .
N12 N 0.7736(5) 0.4845(5) -0.4084(4) 0.073(2) Uani 1 1 d . . .
C108 C 0.6433(5) 0.3800(5) -0.2731(4) 0.059(2) Uani 1 1 d . . .
C109 C 0.5793(6) 0.4127(6) -0.2439(5) 0.083(4) Uani 1 1 d . . .
H109 H 0.5563 0.4587 -0.2681 0.100 Uiso 1 1 calc R . .
C110 C 0.5509(6) 0.3788(6) -0.1819(5) 0.084(4) Uani 1 1 d . . .
H110 H 0.5065 0.4001 -0.1649 0.101 Uiso 1 1 calc R . .
C111 C 0.5867(5) 0.3125(5) -0.1426(4) 0.055(2) Uani 1 1 d . . .
C112 C 0.6474(5) 0.2803(5) -0.1726(4) 0.054(2) Uani 1 1 d . . .
H112 H 0.6707 0.2344 -0.1485 0.065 Uiso 1 1 calc R . .
C113 C 0.6751(5) 0.3130(5) -0.2366(5) 0.062(2) Uani 1 1 d . . .
H113 H 0.7161 0.2890 -0.2551 0.075 Uiso 1 1 calc R . .
C114 C 0.5606(4) 0.2785(5) -0.0720(4) 0.049(2) Uani 1 1 d . . .
O5 O 0.5828(3) 0.2130(3) -0.0436(2) 0.0410(12) Uani 1 1 d . . .
O6 O 0.5142(3) 0.3207(3) -0.0472(3) 0.0611(16) Uani 1 1 d . . .
Ir04 Ir 0.27232(2) 0.00173(2) 0.601266(19) 0.06515(13) Uani 1 1 d . . .
N13 N 0.2068(5) 0.0922(5) 0.5546(5) 0.083(3) Uani 1 1 d . . .
C115 C 0.2299(8) 0.1518(8) 0.5105(7) 0.117(5) Uani 1 1 d . . .
H115 H 0.2795 0.1542 0.5041 0.141 Uiso 1 1 calc R . .
C116 C 0.1795(10) 0.2141(9) 0.4715(11) 0.190(8) Uani 1 1 d . . .
H116 H 0.1961 0.2537 0.4376 0.228 Uiso 1 1 calc R . .
C117 C 0.1062(10) 0.2096(10) 0.4889(11) 0.190(8) Uani 1 1 d . . .
H117 H 0.0724 0.2502 0.4692 0.228 Uiso 1 1 calc R . .
C118 C 0.0798(8) 0.1502(8) 0.5327(7) 0.113(5) Uani 1 1 d . . .
H118 H 0.0302 0.1477 0.5402 0.136 Uiso 1 1 calc R . .
C119 C 0.1347(7) 0.0898(7) 0.5679(6) 0.086(3) Uani 1 1 d . . .
C120 C 0.1123(6) 0.0220(6) 0.6186(5) 0.067(3) Uani 1 1 d . . .
C121 C 0.0450(6) 0.0076(7) 0.6388(6) 0.083(3) Uani 1 1 d . . .
H121 H 0.0059 0.0411 0.6189 0.100 Uiso 1 1 calc R . .
C122 C 0.0318(7) -0.0560(7) 0.6886(6) 0.084(3) Uani 1 1 d . . .
H122 H -0.0156 -0.0662 0.7003 0.100 Uiso 1 1 calc R . .
C123 C 0.0873(6) -0.1041(7) 0.7209(7) 0.079(3) Uani 1 1 d . . .
H123 H 0.0782 -0.1445 0.7579 0.095 Uiso 1 1 calc R . .
C124 C 0.1599(6) -0.0900(6) 0.6957(5) 0.070(3) Uani 1 1 d . . .
H124 H 0.1986 -0.1243 0.7155 0.084 Uiso 1 1 calc R . .
C125 C 0.1759(5) -0.0306(6) 0.6454(5) 0.066(3) Uani 1 1 d . . .
N14 N 0.3344(4) -0.0891(5) 0.6557(4) 0.066(2) Uani 1 1 d . . .
C126 C 0.3590(7) -0.1465(6) 0.6406(6) 0.085(3) Uani 1 1 d . . .
H126 H 0.3461 -0.1477 0.6038 0.102 Uiso 1 1 calc R . .
C127 C 0.4066(9) -0.2080(8) 0.6818(9) 0.113(5) Uani 1 1 d . . .
H127 H 0.4284 -0.2458 0.6680 0.136 Uiso 1 1 calc R . .
C128 C 0.4192(8) -0.2116(8) 0.7356(8) 0.101(4) Uani 1 1 d . . .
H128 H 0.4456 -0.2535 0.7630 0.121 Uiso 1 1 calc R . .
C129 C 0.3925(7) -0.1503(9) 0.7545(6) 0.110(5) Uani 1 1 d . . .
H129 H 0.4039 -0.1514 0.7930 0.132 Uiso 1 1 calc R . .
C130 C 0.3488(5) -0.0885(6) 0.7140(5) 0.066(3) Uani 1 1 d . . .
C131 C 0.3185(6) -0.0237(6) 0.7236(5) 0.070(3) Uani 1 1 d . . .
C132 C 0.3253(7) -0.0137(7) 0.7832(6) 0.084(3) Uani 1 1 d . . .
H132 H 0.3514 -0.0498 0.8156 0.100 Uiso 1 1 calc R . .
C133 C 0.2922(8) 0.0500(10) 0.7888(8) 0.110(5) Uani 1 1 d . . .
H133 H 0.2960 0.0582 0.8254 0.132 Uiso 1 1 calc R . .
C134 C 0.2521(9) 0.1038(8) 0.7397(7) 0.103(5) Uani 1 1 d . . .
H134 H 0.2296 0.1471 0.7443 0.123 Uiso 1 1 calc R . .
C135 C 0.2458(6) 0.0934(7) 0.6857(5) 0.087(4) Uani 1 1 d . . .
H135 H 0.2194 0.1305 0.6539 0.104 Uiso 1 1 calc R . .
C136 C 0.2763(6) 0.0312(6) 0.6759(5) 0.070(3) Uani 1 1 d . . .
N15 N 0.2717(5) -0.0342(6) 0.5229(4) 0.084(3) Uani 1 1 d . . .
C137 C 0.2253(6) -0.0729(7) 0.5242(6) 0.082(3) Uani 1 1 d . . .
H137 H 0.1963 -0.0986 0.5612 0.099 Uiso 1 1 calc R . .
C138 C 0.2271(9) -0.0686(9) 0.4588(8) 0.124(6) Uani 1 1 d . . .
H138 H 0.2012 -0.0922 0.4459 0.149 Uiso 1 1 calc R . .
C139 C 0.2753(8) -0.0219(8) 0.4185(6) 0.105(5) Uani 1 1 d . . .
H139 H 0.2856 -0.0057 0.3732 0.126 Uiso 1 1 calc R . .
C140 C 0.3044(7) -0.0049(7) 0.4603(5) 0.085(3) Uani 1 1 d . . .
C141 C 0.3581(5) 0.0428(6) 0.4402(5) 0.072(3) Uani 1 1 d . . .
C142 C 0.3902(5) 0.0582(5) 0.4809(5) 0.063(2) Uani 1 1 d . . .
C143 C 0.4536(6) 0.0892(6) 0.4611(5) 0.077(3) Uani 1 1 d . . .
H143 H 0.4774 0.1078 0.4187 0.092 Uiso 1 1 calc R . .
C144 C 0.4737(6) 0.0863(7) 0.5188(6) 0.080(3) Uani 1 1 d . . .
H144 H 0.5150 0.1003 0.5227 0.096 Uiso 1 1 calc R . .
C145 C 0.4186(6) 0.0579(6) 0.5691(5) 0.074(3) Uani 1 1 d . . .
H145 H 0.4174 0.0515 0.6124 0.089 Uiso 1 1 calc R . .
N16 N 0.3689(4) 0.0415(5) 0.5478(4) 0.065(2) Uani 1 1 d . . .
C146 C 0.3840(6) 0.0710(7) 0.3684(5) 0.077(3) Uani 1 1 d . . .
C147 C 0.4216(6) 0.0329(8) 0.3335(6) 0.089(4) Uani 1 1 d . . .
H147 H 0.4317 -0.0169 0.3540 0.107 Uiso 1 1 calc R . .
C148 C 0.4473(6) 0.0645(8) 0.2662(5) 0.082(3) Uani 1 1 d . . .
H148 H 0.4733 0.0357 0.2433 0.098 Uiso 1 1 calc R . .
C149 C 0.4339(5) 0.1351(6) 0.2363(4) 0.059(2) Uani 1 1 d . . .
C150 C 0.3928(6) 0.1785(6) 0.2690(5) 0.074(3) Uani 1 1 d . . .
H150 H 0.3810 0.2279 0.2465 0.089 Uiso 1 1 calc R . .
C151 C 0.3691(7) 0.1484(7) 0.3352(6) 0.090(4) Uani 1 1 d . . .
H151 H 0.3440 0.1776 0.3580 0.108 Uiso 1 1 calc R . .
C152 C 0.4606(4) 0.1691(6) 0.1664(4) 0.053(2) Uani 1 1 d . . .
O7 O 0.4475(4) 0.2359(4) 0.1410(3) 0.0679(18) Uani 1 1 d . . .
O8 O 0.4980(3) 0.1273(3) 0.1378(3) 0.0511(14) Uani 1 1 d . . .
O10 O 0.5893(3) 0.0548(3) 0.0482(4) 0.0653(17) Uani 1 1 d . . .
O11 O 0.4281(3) 0.3975(4) 0.0432(4) 0.075(2) Uani 1 1 d D . .
C153 C 0.4339(11) 0.4134(10) 0.0834(11) 0.147(8) Uani 1 1 d D . .
H153 H 0.4512 0.3779 0.1213 0.177 Uiso 1 1 calc R . .
N17 N 0.4174(13) 0.4781(12) 0.0787(16) 0.242(10) Uani 1 1 d D . .
C154 C 0.3954(15) 0.5438(14) 0.0238(15) 0.242(10) Uani 1 1 d D . .
H15A H 0.4151 0.5368 -0.0164 0.362 Uiso 1 1 calc R . .
H15B H 0.4139 0.5826 0.0246 0.362 Uiso 1 1 calc R . .
H15C H 0.3428 0.5552 0.0272 0.362 Uiso 1 1 calc R . .
C155 C 0.4280(14) 0.4922(13) 0.1310(15) 0.242(10) Uani 1 1 d D . .
H15D H 0.4375 0.5403 0.1154 0.362 Uiso 1 1 calc R . .
H15E H 0.4690 0.4585 0.1511 0.362 Uiso 1 1 calc R . .
H15F H 0.3846 0.4876 0.1625 0.362 Uiso 1 1 calc R . .

loop_
_atom_site_aniso_label
_atom_site_aniso_U_11
_atom_site_aniso_U_22
_atom_site_aniso_U_33
_atom_site_aniso_U_23
_atom_site_aniso_U_13
_atom_site_aniso_U_12
Cu1 0.0247(4) 0.0535(6) 0.0380(5) -0.0229(4) 0.0004(3) -0.0116(4)
Cu2 0.0236(4) 0.0603(6) 0.0557(6) -0.0347(5) -0.0001(4) -0.0113(4)
Ir01 0.02566(14) 0.05125(19) 0.03455(16) -0.02135(14) -0.00313(10) -0.00792(12)
N1 0.024(3) 0.048(4) 0.029(3) -0.018(3) 0.006(2) -0.008(2)
C1 0.033(4) 0.058(5) 0.036(4) -0.024(4) -0.006(3) -0.002(3)
C2 0.033(4) 0.057(5) 0.048(5) -0.014(4) -0.012(3) -0.003(4)
C3 0.040(4) 0.059(5) 0.048(5) -0.027(4) 0.003(4) 0.000(4)
C4 0.051(5) 0.060(5) 0.045(5) -0.029(4) 0.005(4) -0.013(4)
C5 0.031(3) 0.053(5) 0.039(4) -0.025(4) -0.001(3) -0.007(3)
C6 0.040(4) 0.061(5) 0.040(4) -0.017(4) 0.000(3) -0.010(4)
C7 0.074(6) 0.067(6) 0.070(6) -0.054(5) -0.032(5) 0.020(5)
C8 0.092(8) 0.093(8) 0.053(6) -0.038(6) -0.037(5) 0.008(6)
C9 0.062(6) 0.080(7) 0.058(6) -0.032(5) -0.036(5) 0.016(5)
C10 0.047(5) 0.082(7) 0.056(5) -0.032(5) -0.015(4) 0.004(4)
C11 0.041(4) 0.062(5) 0.027(4) -0.017(4) -0.003(3) -0.008(4)
N2 0.039(3) 0.066(5) 0.052(4) -0.038(4) -0.011(3) 0.005(3)
C12 0.044(4) 0.049(5) 0.043(4) -0.019(4) -0.006(3) -0.014(4)
C13 0.074(7) 0.060(6) 0.071(7) -0.034(5) -0.023(5) 0.005(5)
C14 0.078(7) 0.062(7) 0.098(8) -0.043(6) -0.039(6) 0.018(5)
C15 0.039(4) 0.079(7) 0.061(6) -0.039(5) -0.006(4) 0.004(4)
C16 0.032(4) 0.077(6) 0.051(5) -0.034(4) -0.007(3) -0.007(4)
C17 0.034(4) 0.054(5) 0.045(4) -0.022(4) -0.012(3) -0.003(3)
C18 0.028(4) 0.087(7) 0.050(5) -0.031(5) -0.003(3) 0.003(4)
C19 0.027(4) 0.103(8) 0.058(6) -0.031(6) -0.009(4) -0.014(4)
C20 0.043(5) 0.088(7) 0.042(5) -0.023(5) -0.006(4) -0.025(4)
C21 0.034(4) 0.073(6) 0.043(4) -0.025(4) -0.007(3) -0.011(4)
C22 0.016(3) 0.056(5) 0.032(4) -0.024(3) -0.003(2) -0.006(3)
N3 0.031(3) 0.043(4) 0.039(3) -0.015(3) 0.005(3) -0.010(3)
C23 0.032(4) 0.060(5) 0.039(4) -0.022(4) 0.006(3) -0.021(3)
C24 0.039(4) 0.071(6) 0.032(4) -0.014(4) -0.003(3) -0.021(4)
C25 0.044(4) 0.053(5) 0.034(4) -0.017(4) -0.015(3) -0.005(4)
C26 0.032(3) 0.042(4) 0.031(4) -0.016(3) 0.001(3) -0.010(3)
C27 0.026(3) 0.043(4) 0.051(5) -0.025(4) -0.007(3) -0.009(3)
C28 0.030(3) 0.039(4) 0.051(5) -0.025(4) 0.000(3) -0.011(3)
C29 0.030(4) 0.056(5) 0.056(5) -0.030(4) 0.008(3) -0.013(3)
C30 0.048(5) 0.066(6) 0.049(5) -0.029(4) 0.007(4) -0.030(4)
C31 0.050(5) 0.058(5) 0.032(4) -0.016(4) 0.002(3) -0.016(4)
N4 0.035(3) 0.049(4) 0.030(3) -0.018(3) -0.005(2) -0.012(3)
C32 0.045(3) 0.049(3) 0.075(4) -0.040(3) -0.023(3) -0.002(2)
C33 0.045(3) 0.049(3) 0.075(4) -0.040(3) -0.023(3) -0.002(2)
C34 0.041(4) 0.070(6) 0.111(8) -0.057(6) -0.030(5) 0.006(4)
C35 0.024(3) 0.061(5) 0.038(4) -0.024(4) -0.007(3) -0.009(3)
C36 0.035(4) 0.074(6) 0.066(6) -0.049(5) -0.007(4) -0.006(4)
C37 0.037(4) 0.074(6) 0.077(6) -0.048(5) -0.010(4) -0.004(4)
C38 0.031(4) 0.058(5) 0.043(4) -0.025(4) 0.002(3) -0.014(4)
O1 0.033(3) 0.061(4) 0.062(4) -0.032(3) -0.010(2) -0.015(3)
O2 0.026(2) 0.072(4) 0.061(4) -0.038(3) -0.004(2) -0.014(2)
Ir02 0.03613(17) 0.0730(3) 0.0729(3) -0.0426(2) -0.00607(16) -0.01725(16)
N5 0.050(4) 0.055(5) 0.126(8) -0.037(5) -0.029(5) -0.012(4)
C39 0.061(7) 0.107(11) 0.143(13) -0.049(10) -0.008(8) -0.028(7)
C40 0.072(8) 0.111(11) 0.153(14) -0.036(10) -0.017(9) -0.019(8)
C41 0.084(10) 0.090(11) 0.22(2) -0.034(12) -0.030(12) 0.009(8)
C42 0.060(7) 0.058(7) 0.183(15) -0.026(8) -0.030(8) -0.001(5)
C43 0.039(5) 0.072(7) 0.114(9) -0.038(7) -0.027(5) 0.000(4)
C44 0.041(5) 0.075(7) 0.089(7) -0.054(6) -0.004(5) -0.013(4)
C45 0.027(4) 0.108(9) 0.120(9) -0.081(8) -0.008(5) -0.006(5)
C46 0.057(6) 0.082(8) 0.086(7) -0.051(6) 0.014(5) -0.027(5)
C47 0.058(6) 0.065(6) 0.085(7) -0.041(6) -0.007(5) -0.020(5)
C48 0.040(4) 0.075(7) 0.093(7) -0.052(6) -0.009(5) -0.011(4)
C49 0.030(4) 0.077(6) 0.067(6) -0.045(5) -0.008(4) -0.011(4)
N6 0.048(4) 0.073(5) 0.069(5) -0.047(4) 0.002(4) -0.019(4)
C50 0.043(5) 0.089(7) 0.071(6) -0.049(6) 0.003(4) -0.017(5)
C51 0.044(5) 0.087(7) 0.081(7) -0.048(6) 0.008(5) -0.010(5)
C52 0.060(6) 0.072(7) 0.096(9) -0.036(7) 0.005(6) -0.001(5)
C53 0.066(6) 0.062(6) 0.095(8) -0.046(6) 0.007(6) -0.012(5)
C54 0.062(6) 0.070(6) 0.071(6) -0.035(5) 0.014(5) -0.028(5)
C55 0.059(6) 0.085(7) 0.058(6) -0.033(5) -0.001(5) -0.037(5)
C56 0.113(10) 0.128(11) 0.065(7) -0.053(8) 0.016(7) -0.067(9)
C57 0.107(11) 0.132(12) 0.095(10) -0.074(9) -0.023(8) -0.029(9)
C58 0.084(8) 0.133(12) 0.067(7) -0.041(8) -0.016(6) -0.036(8)
C59 0.054(6) 0.105(9) 0.094(8) -0.034(7) -0.026(6) -0.022(6)
C60 0.042(5) 0.091(8) 0.094(8) -0.039(6) -0.009(5) -0.031(5)
N7 0.041(4) 0.058(4) 0.078(5) -0.045(4) -0.002(3) -0.014(3)
C61 0.032(4) 0.083(6) 0.068(6) -0.054(5) 0.013(4) -0.016(4)
C62 0.037(4) 0.086(7) 0.131(10) -0.086(7) -0.014(5) 0.007(4)
C63 0.032(4) 0.064(5) 0.067(6) -0.028(5) -0.014(4) -0.012(4)
C64 0.027(4) 0.065(5) 0.078(6) -0.044(5) -0.010(4) -0.002(4)
C65 0.041(4) 0.065(6) 0.067(6) -0.043(5) -0.009(4) -0.008(4)
C66 0.044(5) 0.065(6) 0.101(8) -0.052(6) -0.003(5) -0.023(4)
C67 0.069(7) 0.098(8) 0.094(8) -0.057(7) 0.007(6) -0.045(6)
C68 0.086(8) 0.115(10) 0.110(10) -0.061(9) 0.007(7) -0.059(8)
C69 0.082(8) 0.130(10) 0.080(8) -0.053(8) 0.002(6) -0.057(8)
N8 0.052(4) 0.085(6) 0.070(5) -0.046(5) 0.000(4) -0.032(4)
C70 0.032(4) 0.077(6) 0.075(6) -0.045(5) -0.003(4) -0.014(4)
C71 0.029(4) 0.071(6) 0.161(11) -0.082(7) -0.019(5) 0.001(4)
C72 0.025(4) 0.072(6) 0.147(10) -0.066(7) -0.019(5) -0.002(4)
C73 0.030(4) 0.061(5) 0.069(6) -0.040(5) -0.004(4) -0.016(3)
C74 0.040(4) 0.051(5) 0.064(5) -0.029(4) -0.014(4) -0.010(4)
C75 0.038(4) 0.049(5) 0.068(6) -0.030(4) -0.015(4) -0.006(4)
C76 0.035(4) 0.063(6) 0.054(5) -0.031(4) -0.009(3) -0.011(4)
C81 0.117(4) 0.159(5) 0.084(3) -0.030(3) -0.003(2) -0.054(3)
C80 0.117(4) 0.159(5) 0.084(3) -0.030(3) -0.003(2) -0.054(3)
C79 0.117(4) 0.159(5) 0.084(3) -0.030(3) -0.003(2) -0.054(3)
C78 0.117(4) 0.159(5) 0.084(3) -0.030(3) -0.003(2) -0.054(3)
C77 0.117(4) 0.159(5) 0.084(3) -0.030(3) -0.003(2) -0.054(3)
N9 0.117(4) 0.159(5) 0.084(3) -0.030(3) -0.003(2) -0.054(3)
O3 0.027(2) 0.062(4) 0.052(3) -0.030(3) -0.003(2) -0.012(2)
O4 0.034(3) 0.069(4) 0.112(6) -0.049(4) -0.022(3) -0.010(3)
Ir03 0.0672(3) 0.0841(3) 0.0469(2) -0.0068(2) -0.00622(18) -0.0244(2)
C82 0.117(4) 0.159(5) 0.084(3) -0.030(3) -0.003(2) -0.054(3)
C83 0.117(4) 0.159(5) 0.084(3) -0.030(3) -0.003(2) -0.054(3)
C84 0.117(4) 0.159(5) 0.084(3) -0.030(3) -0.003(2) -0.054(3)
C85 0.117(4) 0.159(5) 0.084(3) -0.030(3) -0.003(2) -0.054(3)
C86 0.117(4) 0.159(5) 0.084(3) -0.030(3) -0.003(2) -0.054(3)
C87 0.117(4) 0.159(5) 0.084(3) -0.030(3) -0.003(2) -0.054(3)
N10 0.124(6) 0.137(6) 0.242(10) -0.048(7) 0.035(7) -0.027(5)
C88 0.124(6) 0.137(6) 0.242(10) -0.048(7) 0.035(7) -0.027(5)
C89 0.124(6) 0.137(6) 0.242(10) -0.048(7) 0.035(7) -0.027(5)
C90 0.124(6) 0.137(6) 0.242(10) -0.048(7) 0.035(7) -0.027(5)
C91 0.124(6) 0.137(6) 0.242(10) -0.048(7) 0.035(7) -0.027(5)
C92 0.124(6) 0.137(6) 0.242(10) -0.048(7) 0.035(7) -0.027(5)
C93 0.197(18) 0.080(10) 0.096(11) -0.010(8) -0.031(11) -0.045(11)
C94 0.21(2) 0.115(14) 0.115(14) -0.013(11) -0.055(15) -0.048(15)
C95 0.124(14) 0.178(19) 0.079(10) -0.021(11) 0.002(9) -0.081(13)
C96 0.133(13) 0.132(13) 0.092(10) -0.002(10) -0.007(9) -0.086(12)
C97 0.152(15) 0.154(14) 0.078(9) -0.062(10) -0.024(10) -0.026(12)
C98 0.089(8) 0.103(10) 0.045(6) -0.007(6) -0.020(5) -0.022(7)
N11 0.073(5) 0.085(6) 0.043(4) -0.010(4) -0.003(4) -0.028(5)
C99 0.073(7) 0.141(11) 0.047(6) -0.019(7) -0.007(5) -0.036(7)
C100 0.097(9) 0.118(11) 0.073(8) -0.010(7) -0.028(7) -0.040(8)
C101 0.063(6) 0.082(8) 0.084(8) -0.008(6) -0.013(6) -0.028(6)
C102 0.057(6) 0.085(7) 0.059(6) -0.012(5) -0.001(5) -0.023(5)
C103 0.064(6) 0.051(5) 0.049(5) -0.013(4) -0.006(4) -0.016(4)
C104 0.055(5) 0.056(5) 0.046(5) -0.014(4) 0.004(4) -0.017(4)
C105 0.080(7) 0.056(6) 0.051(6) -0.016(5) 0.005(5) -0.019(5)
C106 0.108(10) 0.098(9) 0.072(8) -0.016(7) -0.021(7) -0.035(8)
C107 0.092(9) 0.106(9) 0.065(7) -0.008(7) -0.012(6) -0.045(7)
N12 0.081(6) 0.085(6) 0.044(4) -0.004(4) -0.001(4) -0.040(5)
C108 0.047(5) 0.064(6) 0.051(5) -0.018(5) 0.012(4) -0.008(4)
C109 0.079(7) 0.064(7) 0.057(6) 0.006(5) 0.002(5) 0.014(5)
C110 0.063(6) 0.076(7) 0.069(7) -0.012(6) 0.012(5) 0.019(5)
C111 0.051(5) 0.059(5) 0.049(5) -0.016(4) 0.012(4) -0.023(4)
C112 0.046(5) 0.058(5) 0.050(5) -0.020(4) -0.003(4) 0.001(4)
C113 0.052(5) 0.070(6) 0.052(5) -0.022(5) 0.003(4) 0.000(5)
C114 0.033(4) 0.054(5) 0.054(5) -0.019(4) 0.009(4) -0.013(4)
O5 0.035(3) 0.050(3) 0.034(3) -0.015(3) -0.001(2) -0.006(2)
O6 0.054(4) 0.060(4) 0.057(4) -0.017(3) 0.011(3) -0.013(3)
Ir04 0.0620(2) 0.0842(3) 0.0474(2) -0.0289(2) 0.00213(17) -0.0108(2)
N13 0.073(6) 0.079(6) 0.071(6) -0.018(5) 0.006(5) -0.002(5)
C115 0.099(10) 0.127(12) 0.089(10) -0.022(9) 0.011(8) -0.007(9)
C116 0.105(9) 0.119(9) 0.199(14) 0.038(9) 0.002(10) 0.045(8)
C117 0.105(9) 0.119(9) 0.199(14) 0.038(9) 0.002(10) 0.045(8)
C118 0.085(9) 0.109(11) 0.108(11) -0.014(9) -0.004(8) -0.007(8)
C119 0.095(9) 0.086(8) 0.062(7) -0.021(6) -0.003(6) -0.007(7)
C120 0.066(6) 0.085(7) 0.056(6) -0.037(6) -0.002(5) -0.010(5)
C121 0.067(7) 0.104(9) 0.096(9) -0.053(8) -0.025(6) -0.006(6)
C122 0.079(8) 0.102(9) 0.091(9) -0.047(8) -0.016(7) -0.031(7)
C123 0.069(7) 0.082(8) 0.098(9) -0.044(7) 0.001(6) -0.026(6)
C124 0.064(6) 0.072(7) 0.066(7) -0.024(6) -0.003(5) -0.009(5)
C125 0.058(6) 0.106(8) 0.042(5) -0.033(6) 0.003(4) -0.026(5)
N14 0.057(5) 0.088(6) 0.056(5) -0.030(4) 0.000(4) -0.019(4)
C126 0.095(9) 0.081(8) 0.095(9) -0.060(7) -0.022(7) 0.008(7)
C127 0.122(12) 0.100(11) 0.123(13) -0.064(10) -0.011(10) 0.006(9)
C128 0.089(9) 0.101(10) 0.116(12) -0.054(9) -0.033(8) 0.018(7)
C129 0.072(8) 0.162(14) 0.063(7) 0.001(8) -0.024(6) -0.026(9)
C130 0.058(6) 0.083(7) 0.048(5) -0.024(5) 0.008(4) -0.006(5)
C131 0.073(7) 0.080(7) 0.067(7) -0.040(6) -0.009(5) -0.012(6)
C132 0.083(8) 0.115(10) 0.063(7) -0.046(7) 0.004(6) -0.025(7)
C133 0.105(11) 0.157(15) 0.104(12) -0.086(12) 0.003(9) -0.037(10)
C134 0.135(13) 0.112(11) 0.077(9) -0.061(9) 0.034(9) -0.047(10)
C135 0.080(8) 0.095(9) 0.056(6) -0.027(6) 0.018(6) 0.010(6)
C136 0.078(7) 0.079(7) 0.053(6) -0.037(5) 0.019(5) -0.016(6)
N15 0.087(7) 0.126(8) 0.062(6) -0.050(6) 0.006(5) -0.045(6)
C137 0.068(7) 0.125(10) 0.069(7) -0.059(7) -0.002(5) -0.011(7)
C138 0.145(14) 0.137(13) 0.128(13) -0.091(11) 0.042(11) -0.072(11)
C139 0.125(11) 0.161(13) 0.049(6) -0.050(8) 0.022(7) -0.070(10)
C140 0.085(8) 0.124(10) 0.051(6) -0.040(7) 0.004(6) -0.026(7)
C141 0.051(5) 0.110(8) 0.046(5) -0.023(6) -0.005(4) -0.014(5)
C142 0.063(6) 0.073(6) 0.047(5) -0.022(5) -0.006(4) -0.007(5)
C143 0.067(7) 0.096(8) 0.060(6) -0.027(6) 0.005(5) -0.017(6)
C144 0.066(7) 0.099(9) 0.076(8) -0.034(7) -0.008(6) -0.018(6)
C145 0.070(7) 0.094(8) 0.064(6) -0.044(6) 0.001(5) -0.009(6)
N16 0.051(4) 0.084(6) 0.062(5) -0.035(5) -0.006(4) -0.003(4)
C146 0.061(6) 0.128(10) 0.049(6) -0.045(7) 0.003(5) -0.016(6)
C147 0.074(7) 0.117(10) 0.061(7) -0.014(7) 0.000(6) -0.033(7)
C148 0.069(7) 0.131(11) 0.059(7) -0.057(7) 0.005(5) -0.015(7)
C149 0.049(5) 0.086(7) 0.046(5) -0.027(5) 0.001(4) -0.021(5)
C150 0.070(7) 0.093(8) 0.054(6) -0.028(6) -0.006(5) -0.005(6)
C151 0.085(8) 0.104(10) 0.067(7) -0.036(7) 0.006(6) -0.002(7)
C152 0.040(4) 0.090(7) 0.035(4) -0.025(5) 0.000(3) -0.024(5)
O7 0.061(4) 0.101(6) 0.043(4) -0.038(4) 0.001(3) -0.005(4)
O8 0.046(3) 0.071(4) 0.040(3) -0.024(3) 0.007(2) -0.024(3)
O10 0.047(3) 0.059(4) 0.088(5) -0.032(4) 0.002(3) -0.008(3)
O11 0.042(3) 0.079(5) 0.114(6) -0.057(5) 0.005(4) -0.003(3)
C153 0.160(18) 0.119(14) 0.19(2) -0.109(15) 0.002(15) -0.012(12)
N17 0.166(11) 0.193(15) 0.42(4) -0.195(19) 0.000(16) -0.029(12)
C154 0.166(11) 0.193(15) 0.42(4) -0.195(19) 0.000(16) -0.029(12)
C155 0.166(11) 0.193(15) 0.42(4) -0.195(19) 0.000(16) -0.029(12)

loop_
_atom_type_symbol
_atom_type_description
_atom_type_scat_dispersion_real
_atom_type_scat_dispersion_imag
_atom_type_scat_source
C C 0.0033 0.0016 'International Tables Vol C Tables 4.2.6.8 and 6.1.1.4'
H H 0.0000 0.0000 'International Tables Vol C Tables 4.2.6.8 and 6.1.1.4'
N N 0.0061 0.0033 'International Tables Vol C Tables 4.2.6.8 and 6.1.1.4'
O O 0.0106 0.0060 'International Tables Vol C Tables 4.2.6.8 and 6.1.1.4'
Cu Cu 0.3201 1.2651 'International Tables Vol C Tables 4.2.6.8 and 6.1.1.4'
Ir Ir -1.4442 7.9887 'International Tables Vol C Tables 4.2.6.8 and 6.1.1.4'

loop_
_geom_angle_atom_site_label_1
_geom_angle_atom_site_label_2
_geom_angle_atom_site_label_3
_geom_angle
_geom_angle_site_symmetry_1
_geom_angle_site_symmetry_3
_geom_angle_publ_flag
O5 Cu1 O8 170.4(2) . . ?
O5 Cu1 O1 88.4(2) . . ?
O8 Cu1 O1 90.2(2) . . ?
O5 Cu1 O3 88.8(2) . . ?
O8 Cu1 O3 90.2(2) . . ?
O1 Cu1 O3 165.1(2) . . ?
O5 Cu1 O10 96.1(2) . . ?
O8 Cu1 O10 93.4(3) . . ?
O1 Cu1 O10 92.8(2) . . ?
O3 Cu1 O10 102.1(2) . . ?
O5 Cu1 Cu2 86.41(16) . . ?
O8 Cu1 Cu2 84.02(18) . . ?
O1 Cu1 Cu2 81.50(16) . . ?
O3 Cu1 Cu2 83.69(16) . . ?
O10 Cu1 Cu2 173.73(17) . . ?
O2 Cu2 O4 170.2(2) . . ?
O2 Cu2 O6 88.6(3) . . ?
O4 Cu2 O6 90.2(3) . . ?
O2 Cu2 O7 89.0(3) . . ?
O4 Cu2 O7 90.0(3) . . ?
O6 Cu2 O7 166.9(3) . . ?
O2 Cu2 O11 98.0(3) . . ?
O4 Cu2 O11 91.8(3) . . ?
O6 Cu2 O11 94.6(3) . . ?
O7 Cu2 O11 98.5(3) . . ?
O2 Cu2 Cu1 85.78(17) . . ?
O4 Cu2 Cu1 84.47(18) . . ?
O6 Cu2 Cu1 82.60(18) . . ?
O7 Cu2 Cu1 84.4(2) . . ?
O11 Cu2 Cu1 175.30(18) . . ?
C11 Ir01 C22 88.2(3) . . ?
C11 Ir01 N2 93.0(3) . . ?
C22 Ir01 N2 81.1(3) . . ?
C11 Ir01 N1 81.0(3) . . ?
C22 Ir01 N1 95.2(3) . . ?
N2 Ir01 N1 173.0(2) . . ?
C11 Ir01 N3 176.0(3) . . ?
C22 Ir01 N3 91.6(2) . . ?
N2 Ir01 N3 90.9(2) . . ?
N1 Ir01 N3 95.1(2) . . ?
C11 Ir01 N4 92.9(3) . . ?
C22 Ir01 N4 177.1(3) . . ?
N2 Ir01 N4 96.3(3) . . ?
N1 Ir01 N4 87.6(2) . . ?
N3 Ir01 N4 87.4(2) . . ?
C5 N1 C1 118.6(6) . . ?
C5 N1 Ir01 116.1(5) . . ?
C1 N1 Ir01 125.3(5) . . ?
C2 C1 N1 122.3(7) . . ?
C2 C1 H1 118.8 . . ?
N1 C1 H1 118.8 . . ?
C1 C2 C3 120.5(8) . . ?
C1 C2 H2 119.7 . . ?
C3 C2 H2 119.7 . . ?
C2 C3 C4 118.9(8) . . ?
C2 C3 H3 120.6 . . ?
C4 C3 H3 120.6 . . ?
C3 C4 C5 119.2(8) . . ?
C3 C4 H4 120.4 . . ?
C5 C4 H4 120.4 . . ?
N1 C5 C4 120.3(7) . . ?
N1 C5 C6 114.6(7) . . ?
C4 C5 C6 125.0(7) . . ?
C7 C6 C5 124.5(8) . . ?
C7 C6 C11 120.8(8) . . ?
C5 C6 C11 114.8(7) . . ?
C6 C7 C8 120.6(8) . . ?
C6 C7 H7 119.7 . . ?
C8 C7 H7 119.7 . . ?
C9 C8 C7 119.0(8) . . ?
C9 C8 H8 120.5 . . ?
C7 C8 H8 120.5 . . ?
C8 C9 C10 121.5(9) . . ?
C8 C9 H9 119.3 . . ?
C10 C9 H9 119.3 . . ?
C11 C10 C9 121.4(9) . . ?
C11 C10 H10 119.3 . . ?
C9 C10 H10 119.3 . . ?
C10 C11 C6 116.6(7) . . ?
C10 C11 Ir01 129.7(6) . . ?
C6 C11 Ir01 113.5(6) . . ?
C12 N2 C16 119.2(7) . . ?
C12 N2 Ir01 125.6(5) . . ?
C16 N2 Ir01 115.0(6) . . ?
C13 C12 N2 122.8(8) . . ?
C13 C12 H12 118.6 . . ?
N2 C12 H12 118.6 . . ?
C12 C13 C14 118.8(10) . . ?
C12 C13 H13 120.6 . . ?
C14 C13 H13 120.6 . . ?
C15 C14 C13 120.0(9) . . ?
C15 C14 H14 120.0 . . ?
C13 C14 H14 120.0 . . ?
C14 C15 C16 121.4(9) . . ?
C14 C15 H15 119.3 . . ?
C16 C15 H15 119.3 . . ?
N2 C16 C15 117.9(8) . . ?
N2 C16 C17 113.8(7) . . ?
C15 C16 C17 128.2(7) . . ?
C22 C17 C18 121.1(8) . . ?
C22 C17 C16 115.9(7) . . ?
C18 C17 C16 122.9(7) . . ?
C19 C18 C17 121.2(8) . . ?
C19 C18 H18 119.4 . . ?
C17 C18 H18 119.4 . . ?
C18 C19 C20 118.2(8) . . ?
C18 C19 H19 120.9 . . ?
C20 C19 H19 120.9 . . ?
C21 C20 C19 120.9(9) . . ?
C21 C20 H20 119.5 . . ?
C19 C20 H20 119.5 . . ?
C20 C21 C22 122.7(8) . . ?
C20 C21 H21 118.7 . . ?
C22 C21 H21 118.7 . . ?
C21 C22 C17 115.9(6) . . ?
C21 C22 Ir01 129.9(5) . . ?
C17 C22 Ir01 114.1(5) . . ?
C23 N3 C26 106.4(6) . . ?
C23 N3 Ir01 126.5(5) . . ?
C26 N3 Ir01 126.9(4) . . ?
N3 C23 C24 111.0(6) . . ?
N3 C23 H23 124.5 . . ?
C24 C23 H23 124.5 . . ?
C25 C24 C23 107.6(7) . . ?
C25 C24 H24 126.2 . . ?
C23 C24 H24 126.2 . . ?
C24 C25 C26 106.8(7) . . ?
C24 C25 H25 126.6 . . ?
C26 C25 H25 126.6 . . ?
C27 C26 N3 124.5(6) . . ?
C27 C26 C25 127.4(7) . . ?
N3 C26 C25 108.0(6) . . ?
C26 C27 C28 128.9(6) . . ?
C26 C27 C32 115.9(7) . . ?
C28 C27 C32 115.0(7) . . ?
N4 C28 C27 123.4(6) . . ?
N4 C28 C29 107.5(7) . . ?
C27 C28 C29 128.9(7) . . ?
C30 C29 C28 108.7(7) . . ?
C30 C29 H29 125.7 . . ?
C28 C29 H29 125.7 . . ?
C29 C30 C31 105.4(7) . . ?
C29 C30 H30 127.3 . . ?
C31 C30 H30 127.3 . . ?
N4 C31 C30 112.8(7) . . ?
N4 C31 H31 123.6 . . ?
C30 C31 H31 123.6 . . ?
C31 N4 C28 105.7(6) . . ?
C31 N4 Ir01 127.0(5) . . ?
C28 N4 Ir01 127.2(5) . . ?
C33 C32 C37 116.6(7) . . ?
C33 C32 C27 122.9(7) . . ?
C37 C32 C27 120.5(7) . . ?
C32 C33 C34 121.6(8) . . ?
C32 C33 H33 119.2 . . ?
C34 C33 H33 119.2 . . ?
C33 C34 C35 120.1(8) . . ?
C33 C34 H34 119.9 . . ?
C35 C34 H34 119.9 . . ?
C36 C35 C34 118.0(7) . . ?
C36 C35 C38 120.6(7) . . ?
C34 C35 C38 121.3(7) . . ?
C37 C36 C35 120.3(8) . . ?
C37 C36 H36 119.9 . . ?
C35 C36 H36 119.9 . . ?
C36 C37 C32 123.0(8) . . ?
C36 C37 H37 118.5 . . ?
C32 C37 H37 118.5 . . ?
O1 C38 O2 126.1(7) . . ?
O1 C38 C35 117.8(7) . . ?
O2 C38 C35 116.1(7) . . ?
C38 O1 Cu1 124.4(5) . . ?
C38 O2 Cu2 121.3(5) . . ?
C49 Ir02 N5 80.8(4) . . ?
C49 Ir02 C60 87.7(3) . . ?
N5 Ir02 C60 94.5(4) . . ?
C49 Ir02 N6 95.2(3) . . ?
N5 Ir02 N6 173.1(3) . . ?
C60 Ir02 N6 79.7(4) . . ?
C49 Ir02 N7 93.9(3) . . ?
N5 Ir02 N7 91.9(3) . . ?
C60 Ir02 N7 173.6(4) . . ?
N6 Ir02 N7 94.0(3) . . ?
C49 Ir02 N8 179.1(3) . . ?
N5 Ir02 N8 98.9(3) . . ?
C60 Ir02 N8 93.2(3) . . ?
N6 Ir02 N8 85.2(3) . . ?
N7 Ir02 N8 85.3(3) . . ?
C39 N5 C43 123.9(9) . . ?
C39 N5 Ir02 121.5(8) . . ?
C43 N5 Ir02 114.4(7) . . ?
N5 C39 C40 120.0(11) . . ?
N5 C39 H39 120.0 . . ?
C40 C39 H39 120.0 . . ?
C41 C40 C39 117.3(13) . . ?
C41 C40 H40 121.4 . . ?
C39 C40 H40 121.4 . . ?
C42 C41 C40 119.8(13) . . ?
C42 C41 H41 120.1 . . ?
C40 C41 H41 120.1 . . ?
C41 C42 C43 120.0(12) . . ?
C41 C42 H42 120.0 . . ?
C43 C42 H42 120.0 . . ?
N5 C43 C44 116.9(8) . . ?
N5 C43 C42 118.6(10) . . ?
C44 C43 C42 124.3(10) . . ?
C45 C44 C43 125.4(9) . . ?
C45 C44 C49 120.2(10) . . ?
C43 C44 C49 114.4(8) . . ?
C46 C45 C44 120.0(9) . . ?
C46 C45 H45 120.0 . . ?
C44 C45 H45 120.0 . . ?
C47 C46 C45 119.8(9) . . ?
C47 C46 H46 120.1 . . ?
C45 C46 H46 120.1 . . ?
C48 C47 C46 121.5(10) . . ?
C48 C47 H47 119.2 . . ?
C46 C47 H47 119.2 . . ?
C47 C48 C49 122.5(9) . . ?
C47 C48 H48 118.8 . . ?
C49 C48 H48 118.8 . . ?
C48 C49 C44 115.8(8) . . ?
C48 C49 Ir02 130.6(6) . . ?
C44 C49 Ir02 113.4(7) . . ?
C50 N6 C54 119.2(8) . . ?
C50 N6 Ir02 126.6(6) . . ?
C54 N6 Ir02 114.1(7) . . ?
N6 C50 C51 124.6(9) . . ?
N6 C50 H50 117.7 . . ?
C51 C50 H50 117.7 . . ?
C50 C51 C52 118.0(11) . . ?
C50 C51 H51 121.0 . . ?
C52 C51 H51 121.0 . . ?
C53 C52 C51 117.8(10) . . ?
C53 C52 H52 121.1 . . ?
C51 C52 H52 121.1 . . ?
C54 C53 C52 123.1(11) . . ?
C54 C53 H53 118.4 . . ?
C52 C53 H53 118.4 . . ?
C53 C54 N6 117.2(10) . . ?
C53 C54 C55 128.2(10) . . ?
N6 C54 C55 114.5(9) . . ?
C60 C55 C56 122.4(11) . . ?
C60 C55 C54 115.6(9) . . ?
C56 C55 C54 122.1(11) . . ?
C57 C56 C55 116.5(13) . . ?
C57 C56 H56 121.7 . . ?
C55 C56 H56 121.7 . . ?
C58 C57 C56 122.8(12) . . ?
C58 C57 H57 118.6 . . ?
C56 C57 H57 118.6 . . ?
C57 C58 C59 121.7(12) . . ?
C57 C58 H58 119.1 . . ?
C59 C58 H58 119.1 . . ?
C60 C59 C58 119.3(12) . . ?
C60 C59 H59 120.4 . . ?
C58 C59 H59 120.4 . . ?
C55 C60 C59 117.2(11) . . ?
C55 C60 Ir02 116.0(8) . . ?
C59 C60 Ir02 126.7(9) . . ?
C61 N7 C64 106.2(7) . . ?
C61 N7 Ir02 125.8(5) . . ?
C64 N7 Ir02 127.4(6) . . ?
N7 C61 C62 111.3(8) . . ?
N7 C61 H61 124.4 . . ?
C62 C61 H61 124.4 . . ?
C63 C62 C61 109.1(10) . . ?
C63 C62 H62 125.5 . . ?
C61 C62 H62 125.5 . . ?
C62 C63 C64 105.6(8) . . ?
C62 C63 H63 127.2 . . ?
C64 C63 H63 127.2 . . ?
C65 C64 N7 124.8(8) . . ?
C65 C64 C63 127.5(7) . . ?
N7 C64 C63 107.7(7) . . ?
C66 C65 C64 128.1(8) . . ?
C66 C65 C70 115.0(8) . . ?
C64 C65 C70 116.9(8) . . ?
C65 C66 N8 124.1(8) . . ?
C65 C66 C67 128.6(8) . . ?
N8 C66 C67 106.7(9) . . ?
C68 C67 C66 108.9(10) . . ?
C68 C67 H67 125.6 . . ?
C66 C67 H67 125.6 . . ?
C67 C68 C69 106.6(11) . . ?
C67 C68 H68 126.7 . . ?
C69 C68 H68 126.7 . . ?
N8 C69 C68 110.0(10) . . ?
N8 C69 H69 125.0 . . ?
C68 C69 H69 125.0 . . ?
C69 N8 C66 107.7(8) . . ?
C69 N8 Ir02 125.1(6) . . ?
C66 N8 Ir02 126.0(7) . . ?
C75 C70 C71 120.5(7) . . ?
C75 C70 C65 120.9(7) . . ?
C71 C70 C65 118.6(8) . . ?
C70 C71 C72 118.9(8) . . ?
C70 C71 H71 120.5 . . ?
C72 C71 H71 120.5 . . ?
C73 C72 C71 121.6(8) . . ?
C73 C72 H72 119.2 . . ?
C71 C72 H72 119.2 . . ?
C72 C73 C74 118.3(7) . . ?
C72 C73 C76 121.4(7) . . ?
C74 C73 C76 120.1(7) . . ?
C73 C74 C75 120.5(7) . . ?
C73 C74 H74 119.8 . . ?
C75 C74 H74 119.8 . . ?
C70 C75 C74 119.9(7) . . ?
C70 C75 H75 120.1 . . ?
C74 C75 H75 120.1 . . ?
O3 C76 O4 125.8(7) . . ?
O3 C76 C73 119.5(7) . . ?
O4 C76 C73 114.7(7) . . ?
C80 C81 N9 120.0 . . ?
C80 C81 C82 125.9(8) . . ?
N9 C81 C82 113.5(8) . . ?
C79 C80 C81 120.0 . . ?
C79 C80 H80 120.0 . . ?
C81 C80 H80 120.0 . . ?
C80 C79 C78 120.0 . . ?
C80 C79 H79 120.0 . . ?
C78 C79 H79 120.0 . . ?
C77 C78 C79 120.0 . . ?
C77 C78 H78 120.0 . . ?
C79 C78 H78 120.0 . . ?
C78 C77 N9 120.0 . . ?
C78 C77 H77 120.0 . . ?
N9 C77 H77 120.0 . . ?
C77 N9 C81 120.0 . . ?
C77 N9 Ir03 124.7(6) . . ?
C81 N9 Ir03 115.0(6) . . ?
C76 O3 Cu1 122.4(5) . . ?
C76 O4 Cu2 123.0(5) . . ?
N10 Ir03 C98 82.0(5) . . ?
N10 Ir03 C87 92.1(6) . . ?
C98 Ir03 C87 89.4(4) . . ?
N10 Ir03 N9 171.7(5) . . ?
C98 Ir03 N9 92.6(4) . . ?
C87 Ir03 N9 81.5(5) . . ?
N10 Ir03 N12 91.2(6) . . ?
C98 Ir03 N12 92.4(3) . . ?
C87 Ir03 N12 176.4(4) . . ?
N9 Ir03 N12 95.3(4) . . ?
N10 Ir03 N11 94.0(4) . . ?
C98 Ir03 N11 175.7(4) . . ?
C87 Ir03 N11 92.0(4) . . ?
N9 Ir03 N11 91.6(3) . . ?
N12 Ir03 N11 86.4(3) . . ?
C83 C82 C87 120.0 . . ?
C83 C82 C81 123.7(9) . . ?
C87 C82 C81 116.3(9) . . ?
C84 C83 C82 120.0 . . ?
C84 C83 H83 120.0 . . ?
C82 C83 H83 120.0 . . ?
C85 C84 C83 120.0 . . ?
C85 C84 H84 120.0 . . ?
C83 C84 H84 120.0 . . ?
C84 C85 C86 120.0 . . ?
C84 C85 H85 120.0 . . ?
C86 C85 H85 120.0 . . ?
C87 C86 C85 120.0 . . ?
C87 C86 H86 120.0 . . ?
C85 C86 H86 120.0 . . ?
C86 C87 C82 120.0 . . ?
C86 C87 Ir03 126.4(7) . . ?
C82 C87 Ir03 113.5(7) . . ?
C88 N10 C92 120.0 . . ?
C88 N10 Ir03 123.2(7) . . ?
C92 N10 Ir03 116.5(7) . . ?
C89 C88 N10 120.0 . . ?
C89 C88 H88 120.0 . . ?
N10 C88 H88 120.0 . . ?
C88 C89 C90 120.0 . . ?
C88 C89 H89 120.0 . . ?
C90 C89 H89 120.0 . . ?
C91 C90 C89 120.0 . . ?
C91 C90 H90 120.0 . . ?
C89 C90 H90 120.0 . . ?
C92 C91 C90 120.0 . . ?
C92 C91 H91 120.0 . . ?
C90 C91 H91 120.0 . . ?
C91 C92 N10 120.0 . . ?
C91 C92 C93 127.0(10) . . ?
N10 C92 C93 112.8(10) . . ?
C94 C93 C98 120.0 . . ?
C94 C93 C92 122.5(10) . . ?
C98 C93 C92 117.5(10) . . ?
C93 C94 C95 120.0 . . ?
C93 C94 H94 120.0 . . ?
C95 C94 H94 120.0 . . ?
C96 C95 C94 120.0 . . ?
C96 C95 H95 120.0 . . ?
C94 C95 H95 120.0 . . ?
C95 C96 C97 120.0 . . ?
C95 C96 H96 120.0 . . ?
C97 C96 H96 120.0 . . ?
C98 C97 C96 120.0 . . ?
C98 C97 H97 120.0 . . ?
C96 C97 H97 120.0 . . ?
C97 C98 C93 120.0 . . ?
C97 C98 Ir03 129.7(6) . . ?
C93 C98 Ir03 110.3(6) . . ?
C99 N11 C102 106.6(8) . . ?
C99 N11 Ir03 127.0(7) . . ?
C102 N11 Ir03 126.4(7) . . ?
C100 C99 N11 110.9(10) . . ?
C100 C99 H99 124.5 . . ?
N11 C99 H99 124.5 . . ?
C99 C100 C101 110.1(12) . . ?
C99 C100 H100 124.9 . . ?
C101 C100 H100 124.9 . . ?
C100 C101 C102 104.5(10) . . ?
C100 C101 H101 127.8 . . ?
C102 C101 H101 127.8 . . ?
N11 C102 C103 127.0(9) . . ?
N11 C102 C101 107.8(9) . . ?
C103 C102 C101 125.2(9) . . ?
C102 C103 C104 127.8(8) . . ?
C102 C103 C108 118.7(8) . . ?
C104 C103 C108 113.4(8) . . ?
N12 C104 C105 109.8(8) . . ?
N12 C104 C103 122.2(8) . . ?
C105 C104 C103 127.9(8) . . ?
C106 C105 C104 111.1(10) . . ?
C106 C105 H105 124.4 . . ?
C104 C105 H105 124.4 . . ?
C105 C106 C107 103.5(11) . . ?
C105 C106 H106 128.3 . . ?
C107 C106 H106 128.3 . . ?
N12 C107 C106 110.4(10) . . ?
N12 C107 H107 124.8 . . ?
C106 C107 H107 124.8 . . ?
C107 N12 C104 105.2(8) . . ?
C107 N12 Ir03 124.8(7) . . ?
C104 N12 Ir03 130.0(7) . . ?
C113 C108 C109 117.7(8) . . ?
C113 C108 C103 123.2(8) . . ?
C109 C108 C103 119.2(8) . . ?
C110 C109 C108 121.3(9) . . ?
C110 C109 H109 119.4 . . ?
C108 C109 H109 119.4 . . ?
C109 C110 C111 121.1(9) . . ?
C109 C110 H110 119.5 . . ?
C111 C110 H110 119.5 . . ?
C112 C111 C110 116.5(8) . . ?
C112 C111 C114 121.9(8) . . ?
C110 C111 C114 121.6(8) . . ?
C113 C112 C111 122.6(9) . . ?
C113 C112 H112 118.7 . . ?
C111 C112 H112 118.7 . . ?
C108 C113 C112 120.5(8) . . ?
C108 C113 H113 119.8 . . ?
C112 C113 H113 119.8 . . ?
O5 C114 O6 126.8(8) . . ?
O5 C114 C111 118.1(7) . . ?
O6 C114 C111 115.1(8) . . ?
C114 O5 Cu1 120.7(5) . . ?
C114 O6 Cu2 122.6(6) . . ?
N13 Ir04 C125 82.5(4) . . ?
N13 Ir04 N14 175.2(4) . . ?
C125 Ir04 N14 94.9(4) . . ?
N13 Ir04 C136 94.6(4) . . ?
C125 Ir04 C136 90.2(4) . . ?
N14 Ir04 C136 81.4(4) . . ?
N13 Ir04 N16 93.2(4) . . ?
C125 Ir04 N16 175.0(4) . . ?
N14 Ir04 N16 89.6(3) . . ?
C136 Ir04 N16 92.6(4) . . ?
N13 Ir04 N15 88.0(4) . . ?
C125 Ir04 N15 90.4(4) . . ?
N14 Ir04 N15 96.1(4) . . ?
C136 Ir04 N15 177.4(4) . . ?
N16 Ir04 N15 87.0(3) . . ?
C115 N13 C119 119.6(11) . . ?
C115 N13 Ir04 124.8(9) . . ?
C119 N13 Ir04 115.5(8) . . ?
N13 C115 C116 122.3(15) . . ?
N13 C115 H115 118.9 . . ?
C116 C115 H115 118.9 . . ?
C117 C116 C115 115.2(15) . . ?
C117 C116 H116 122.4 . . ?
C115 C116 H116 122.4 . . ?
C118 C117 C116 124.6(14) . . ?
C118 C117 H117 117.7 . . ?
C116 C117 H117 117.7 . . ?
C117 C118 C119 115.8(14) . . ?
C117 C118 H118 122.1 . . ?
C119 C118 H118 122.1 . . ?
N13 C119 C118 122.0(11) . . ?
N13 C119 C120 117.0(10) . . ?
C118 C119 C120 121.0(12) . . ?
C121 C120 C125 121.5(11) . . ?
C121 C120 C119 127.3(11) . . ?
C125 C120 C119 111.2(9) . . ?
C120 C121 C122 121.1(12) . . ?
C120 C121 H121 119.4 . . ?
C122 C121 H121 119.4 . . ?
C123 C122 C121 120.6(11) . . ?
C123 C122 H122 119.7 . . ?
C121 C122 H122 119.7 . . ?
C122 C123 C124 117.3(12) . . ?
C122 C123 H123 121.4 . . ?
C124 C123 H123 121.4 . . ?
C125 C124 C123 124.0(11) . . ?
C125 C124 H124 118.0 . . ?
C123 C124 H124 118.0 . . ?
C124 C125 C120 114.9(9) . . ?
C124 C125 Ir04 131.7(8) . . ?
C120 C125 Ir04 113.4(7) . . ?
C126 N14 C130 120.7(10) . . ?
C126 N14 Ir04 124.4(8) . . ?
C130 N14 Ir04 114.8(7) . . ?
N14 C126 C127 119.9(12) . . ?
N14 C126 H126 120.1 . . ?
C127 C126 H126 120.1 . . ?
C128 C127 C126 122.0(13) . . ?
C128 C127 H127 119.0 . . ?
C126 C127 H127 119.0 . . ?
C127 C128 C129 119.8(14) . . ?
C127 C128 H128 120.1 . . ?
C129 C128 H128 120.1 . . ?
C130 C129 C128 119.2(13) . . ?
C130 C129 H129 120.4 . . ?
C128 C129 H129 120.4 . . ?
C131 C130 N14 114.2(9) . . ?
C131 C130 C129 127.7(12) . . ?
N14 C130 C129 118.1(11) . . ?
C130 C131 C136 117.7(9) . . ?
C130 C131 C132 122.2(11) . . ?
C136 C131 C132 120.0(10) . . ?
C133 C132 C131 117.8(13) . . ?
C133 C132 H132 121.1 . . ?
C131 C132 H132 121.1 . . ?
C132 C133 C134 120.4(13) . . ?
C132 C133 H133 119.8 . . ?
C134 C133 H133 119.8 . . ?
C135 C134 C133 121.1(13) . . ?
C135 C134 H134 119.5 . . ?
C133 C134 H134 119.5 . . ?
C134 C135 C136 122.8(13) . . ?
C134 C135 H135 118.6 . . ?
C136 C135 H135 118.6 . . ?
C135 C136 C131 117.8(10) . . ?
C135 C136 Ir04 130.3(9) . . ?
C131 C136 Ir04 111.9(7) . . ?
C137 N15 C140 108.9(10) . . ?
C137 N15 Ir04 124.4(7) . . ?
C140 N15 Ir04 124.6(8) . . ?
N15 C137 C138 108.4(11) . . ?
N15 C137 H137 125.8 . . ?
C138 C137 H137 125.8 . . ?
C139 C138 C137 106.7(13) . . ?
C139 C138 H138 126.7 . . ?
C137 C138 H138 126.7 . . ?
C140 C139 C138 105.4(11) . . ?
C140 C139 H139 127.3 . . ?
C138 C139 H139 127.3 . . ?
N15 C140 C139 110.4(11) . . ?
N15 C140 C141 124.1(10) . . ?
C139 C140 C141 125.3(10) . . ?
C142 C141 C140 126.5(9) . . ?
C142 C141 C146 118.6(10) . . ?
C140 C141 C146 114.7(9) . . ?
C141 C142 N16 126.4(9) . . ?
C141 C142 C143 123.9(9) . . ?
N16 C142 C143 109.6(9) . . ?
C142 C143 C144 105.6(9) . . ?
C142 C143 H143 127.2 . . ?
C144 C143 H143 127.2 . . ?
C145 C144 C143 105.7(10) . . ?
C145 C144 H144 127.1 . . ?
C143 C144 H144 127.1 . . ?
N16 C145 C144 112.2(10) . . ?
N16 C145 H145 123.9 . . ?
C144 C145 H145 123.9 . . ?
C145 N16 C142 106.7(9) . . ?
C145 N16 Ir04 128.0(7) . . ?
C142 N16 Ir04 125.3(7) . . ?
C147 C146 C151 117.3(11) . . ?
C147 C146 C141 126.7(12) . . ?
C151 C146 C141 115.9(10) . . ?
C146 C147 C148 123.0(13) . . ?
C146 C147 H147 118.5 . . ?
C148 C147 H147 118.5 . . ?
C149 C148 C147 119.5(11) . . ?
C149 C148 H148 120.3 . . ?
C147 C148 H148 120.3 . . ?
C148 C149 C150 120.9(9) . . ?
C148 C149 C152 120.3(9) . . ?
C150 C149 C152 118.7(10) . . ?
C149 C150 C151 120.1(11) . . ?
C149 C150 H150 119.9 . . ?
C151 C150 H150 119.9 . . ?
C150 C151 C146 119.0(11) . . ?
C150 C151 H151 120.5 . . ?
C146 C151 H151 120.5 . . ?
O7 C152 O8 125.4(8) . . ?
O7 C152 C149 117.5(9) . . ?
O8 C152 C149 117.0(9) . . ?
C152 O7 Cu2 122.4(6) . . ?
C152 O8 Cu1 123.2(6) . . ?
C153 O11 Cu2 119.3(13) . . ?
O11 C153 N17 122(3) . . ?
O11 C153 H153 119.2 . . ?
N17 C153 H153 119.2 . . ?
C153 N17 C155 117(3) . . ?
C153 N17 C154 130(3) . . ?
C155 N17 C154 112(2) . . ?
N17 C154 H15A 109.5 . . ?
N17 C154 H15B 109.5 . . ?
H15A C154 H15B 109.5 . . ?
N17 C154 H15C 109.5 . . ?
H15A C154 H15C 109.5 . . ?
H15B C154 H15C 109.5 . . ?
N17 C155 H15D 109.5 . . ?
N17 C155 H15E 109.5 . . ?
H15D C155 H15E 109.5 . . ?
N17 C155 H15F 109.5 . . ?
H15D C155 H15F 109.5 . . ?
H15E C155 H15F 109.5 . . ?

loop_
_geom_bond_atom_site_label_1
_geom_bond_atom_site_label_2
_geom_bond_distance
_geom_bond_site_symmetry_2
_geom_bond_publ_flag
Cu1 O5 1.947(5) . ?
Cu1 O8 1.958(5) . ?
Cu1 O1 1.972(5) . ?
Cu1 O3 1.991(5) . ?
Cu1 O10 2.166(6) . ?
Cu1 Cu2 2.6272(13) . ?
Cu2 O2 1.927(5) . ?
Cu2 O4 1.950(5) . ?
Cu2 O6 1.975(6) . ?
Cu2 O7 1.978(7) . ?
Cu2 O11 2.170(7) . ?
Ir01 C11 1.992(7) . ?
Ir01 C22 1.999(6) . ?
Ir01 N2 2.030(6) . ?
Ir01 N1 2.036(6) . ?
Ir01 N3 2.128(6) . ?
Ir01 N4 2.135(6) . ?
N1 C5 1.352(9) . ?
N1 C1 1.370(9) . ?
C1 C2 1.335(11) . ?
C1 H1 0.9300 . ?
C2 C3 1.371(12) . ?
C2 H2 0.9300 . ?
C3 C4 1.381(12) . ?
C3 H3 0.9300 . ?
C4 C5 1.405(11) . ?
C4 H4 0.9300 . ?
C5 C6 1.440(11) . ?
C6 C7 1.372(12) . ?
C6 C11 1.452(12) . ?
C7 C8 1.417(13) . ?
C7 H7 0.9300 . ?
C8 C9 1.358(14) . ?
C8 H8 0.9300 . ?
C9 C10 1.402(13) . ?
C9 H9 0.9300 . ?
C10 C11 1.391(12) . ?
C10 H10 0.9300 . ?
N2 C12 1.385(10) . ?
N2 C16 1.390(10) . ?
C12 C13 1.325(12) . ?
C12 H12 0.9300 . ?
C13 C14 1.428(15) . ?
C13 H13 0.9300 . ?
C14 C15 1.328(14) . ?
C14 H14 0.9300 . ?
C15 C16 1.421(12) . ?
C15 H15 0.9300 . ?
C16 C17 1.441(12) . ?
C17 C22 1.409(10) . ?
C17 C18 1.416(11) . ?
C18 C19 1.363(13) . ?
C18 H18 0.9300 . ?
C19 C20 1.404(13) . ?
C19 H19 0.9300 . ?
C20 C21 1.372(11) . ?
C20 H20 0.9300 . ?
C21 C22 1.402(11) . ?
C21 H21 0.9300 . ?
N3 C23 1.339(9) . ?
N3 C26 1.397(9) . ?
C23 C24 1.402(11) . ?
C23 H23 0.9300 . ?
C24 C25 1.351(11) . ?
C24 H24 0.9300 . ?
C25 C26 1.435(10) . ?
C25 H25 0.9300 . ?
C26 C27 1.395(10) . ?
C27 C28 1.412(11) . ?
C27 C32 1.505(10) . ?
C28 N4 1.398(9) . ?
C28 C29 1.421(10) . ?
C29 C30 1.347(12) . ?
C29 H29 0.9300 . ?
C30 C31 1.402(11) . ?
C30 H30 0.9300 . ?
C31 N4 1.328(10) . ?
C31 H31 0.9300 . ?
C32 C33 1.362(11) . ?
C32 C37 1.398(11) . ?
C33 C34 1.370(11) . ?
C33 H33 0.9300 . ?
C34 C35 1.398(11) . ?
C34 H34 0.9300 . ?
C35 C36 1.381(10) . ?
C35 C38 1.500(10) . ?
C36 C37 1.331(11) . ?
C36 H36 0.9300 . ?
C37 H37 0.9300 . ?
C38 O1 1.234(9) . ?
C38 O2 1.242(9) . ?
Ir02 C49 2.015(8) . ?
Ir02 N5 2.039(8) . ?
Ir02 C60 2.063(11) . ?
Ir02 N6 2.073(8) . ?
Ir02 N7 2.131(7) . ?
Ir02 N8 2.131(7) . ?
N5 C39 1.269(15) . ?
N5 C43 1.379(13) . ?
C39 C40 1.497(18) . ?
C39 H39 0.9300 . ?
C40 C41 1.42(2) . ?
C40 H40 0.9300 . ?
C41 C42 1.370(19) . ?
C41 H41 0.9300 . ?
C42 C43 1.439(14) . ?
C42 H42 0.9300 . ?
C43 C44 1.398(14) . ?
C44 C45 1.393(13) . ?
C44 C49 1.460(12) . ?
C45 C46 1.375(15) . ?
C45 H45 0.9300 . ?
C46 C47 1.374(14) . ?
C46 H46 0.9300 . ?
C47 C48 1.351(12) . ?
C47 H47 0.9300 . ?
C48 C49 1.388(14) . ?
C48 H48 0.9300 . ?
N6 C50 1.299(12) . ?
N6 C54 1.414(12) . ?
C50 C51 1.371(14) . ?
C50 H50 0.9300 . ?
C51 C52 1.385(15) . ?
C51 H51 0.9300 . ?
C52 C53 1.379(16) . ?
C52 H52 0.9300 . ?
C53 C54 1.360(14) . ?
C53 H53 0.9300 . ?
C54 C55 1.475(15) . ?
C55 C60 1.359(15) . ?
C55 C56 1.410(14) . ?
C56 C57 1.363(19) . ?
C56 H56 0.9300 . ?
C57 C58 1.274(17) . ?
C57 H57 0.9300 . ?
C58 C59 1.395(16) . ?
C58 H58 0.9300 . ?
C59 C60 1.386(15) . ?
C59 H59 0.9300 . ?
N7 C61 1.337(11) . ?
N7 C64 1.390(10) . ?
C61 C62 1.365(13) . ?
C61 H61 0.9300 . ?
C62 C63 1.343(12) . ?
C62 H62 0.9300 . ?
C63 C64 1.446(12) . ?
C63 H63 0.9300 . ?
C64 C65 1.376(12) . ?
C65 C66 1.369(13) . ?
C65 C70 1.523(11) . ?
C66 N8 1.408(11) . ?
C66 C67 1.447(14) . ?
C67 C68 1.334(17) . ?
C67 H67 0.9300 . ?
C68 C69 1.451(15) . ?
C68 H68 0.9300 . ?
C69 N8 1.336(13) . ?
C69 H69 0.9300 . ?
C70 C75 1.361(11) . ?
C70 C71 1.364(12) . ?
C71 C72 1.412(11) . ?
C71 H71 0.9300 . ?
C72 C73 1.348(12) . ?
C72 H72 0.9300 . ?
C73 C74 1.388(11) . ?
C73 C76 1.493(10) . ?
C74 C75 1.394(10) . ?
C74 H74 0.9300 . ?
C75 H75 0.9300 . ?
C76 O3 1.237(9) . ?
C76 O4 1.265(10) . ?
C81 C80 1.3900 . ?
C81 N9 1.3900 . ?
C81 C82 1.524(11) . ?
C80 C79 1.3900 . ?
C80 H80 0.9300 . ?
C79 C78 1.3900 . ?
C79 H79 0.9300 . ?
C78 C77 1.3900 . ?
C78 H78 0.9300 . ?
C77 N9 1.3900 . ?
C77 H77 0.9300 . ?
N9 Ir03 2.064(8) . ?
Ir03 N10 1.930(9) . ?
Ir03 C98 2.049(7) . ?
Ir03 C87 2.062(7) . ?
Ir03 N12 2.136(8) . ?
Ir03 N11 2.152(8) . ?
C82 C83 1.3900 . ?
C82 C87 1.3900 . ?
C83 C84 1.3900 . ?
C83 H83 0.9300 . ?
C84 C85 1.3900 . ?
C84 H84 0.9300 . ?
C85 C86 1.3900 . ?
C85 H85 0.9300 . ?
C86 C87 1.3900 . ?
C86 H86 0.9300 . ?
N10 C88 1.3900 . ?
N10 C92 1.3900 . ?
C88 C89 1.3900 . ?
C88 H88 0.9300 . ?
C89 C90 1.3900 . ?
C89 H89 0.9300 . ?
C90 C91 1.3900 . ?
C90 H90 0.9300 . ?
C91 C92 1.3900 . ?
C91 H91 0.9300 . ?
C92 C93 1.422(12) . ?
C93 C94 1.3900 . ?
C93 C98 1.3900 . ?
C94 C95 1.3900 . ?
C94 H94 0.9300 . ?
C95 C96 1.3900 . ?
C95 H95 0.9300 . ?
C96 C97 1.3900 . ?
C96 H96 0.9300 . ?
C97 C98 1.3900 . ?
C97 H97 0.9300 . ?
N11 C99 1.355(14) . ?
N11 C102 1.366(12) . ?
C99 C100 1.344(16) . ?
C99 H99 0.9300 . ?
C100 C101 1.345(17) . ?
C100 H100 0.9300 . ?
C101 C102 1.470(14) . ?
C101 H101 0.9300 . ?
C102 C103 1.393(14) . ?
C103 C104 1.422(12) . ?
C103 C108 1.504(12) . ?
C104 N12 1.379(11) . ?
C104 C105 1.380(14) . ?
C105 C106 1.331(15) . ?
C105 H105 0.9300 . ?
C106 C107 1.474(16) . ?
C106 H106 0.9300 . ?
C107 N12 1.362(14) . ?
C107 H107 0.9300 . ?
C108 C113 1.352(13) . ?
C108 C109 1.406(13) . ?
C109 C110 1.343(14) . ?
C109 H109 0.9300 . ?
C110 C111 1.390(13) . ?
C110 H110 0.9300 . ?
C111 C112 1.370(12) . ?
C111 C114 1.483(12) . ?
C112 C113 1.368(12) . ?
C112 H112 0.9300 . ?
C113 H113 0.9300 . ?
C114 O5 1.242(10) . ?
C114 O6 1.288(10) . ?
Ir04 N13 1.987(9) . ?
Ir04 C125 2.012(9) . ?
Ir04 N14 2.016(9) . ?
Ir04 C136 2.037(10) . ?
Ir04 N16 2.112(8) . ?
Ir04 N15 2.189(9) . ?
N13 C115 1.334(17) . ?
N13 C119 1.342(15) . ?
C115 C116 1.47(2) . ?
C115 H115 0.9300 . ?
C116 C117 1.37(2) . ?
C116 H116 0.9300 . ?
C117 C118 1.35(2) . ?
C117 H117 0.9300 . ?
C118 C119 1.474(17) . ?
C118 H118 0.9300 . ?
C119 C120 1.493(16) . ?
C120 C121 1.323(15) . ?
C120 C125 1.458(14) . ?
C121 C122 1.374(17) . ?
C121 H121 0.9300 . ?
C122 C123 1.359(16) . ?
C122 H122 0.9300 . ?
C123 C124 1.423(14) . ?
C123 H123 0.9300 . ?
C124 C125 1.337(14) . ?
C124 H124 0.9300 . ?
N14 C126 1.315(13) . ?
N14 C130 1.409(13) . ?
C126 C127 1.457(19) . ?
C126 H126 0.9300 . ?
C127 C128 1.26(2) . ?
C127 H127 0.9300 . ?
C128 C129 1.44(2) . ?
C128 H128 0.9300 . ?
C129 C130 1.414(16) . ?
C129 H129 0.9300 . ?
C130 C131 1.407(14) . ?
C131 C136 1.417(15) . ?
C131 C132 1.481(15) . ?
C132 C133 1.357(18) . ?
C132 H132 0.9300 . ?
C133 C134 1.41(2) . ?
C133 H133 0.9300 . ?
C134 C135 1.359(18) . ?
C134 H134 0.9300 . ?
C135 C136 1.360(15) . ?
C135 H135 0.9300 . ?
N15 C137 1.318(14) . ?
N15 C140 1.361(14) . ?
C137 C138 1.438(18) . ?
C137 H137 0.9300 . ?
C138 C139 1.396(18) . ?
C138 H138 0.9300 . ?
C139 C140 1.386(16) . ?
C139 H139 0.9300 . ?
C140 C141 1.465(16) . ?
C141 C142 1.379(14) . ?
C141 C146 1.495(14) . ?
C142 N16 1.395(12) . ?
C142 C143 1.405(14) . ?
C143 C144 1.411(16) . ?
C143 H143 0.9300 . ?
C144 C145 1.405(15) . ?
C144 H144 0.9300 . ?
C145 N16 1.313(13) . ?
C145 H145 0.9300 . ?
C146 C147 1.320(16) . ?
C146 C151 1.445(17) . ?
C147 C148 1.413(15) . ?
C147 H147 0.9300 . ?
C148 C149 1.317(15) . ?
C148 H148 0.9300 . ?
C149 C150 1.381(14) . ?
C149 C152 1.471(12) . ?
C150 C151 1.383(15) . ?
C150 H150 0.9300 . ?
C151 H151 0.9300 . ?
C152 O7 1.242(11) . ?
C152 O8 1.275(11) . ?
O11 C153 1.120(19) . ?
C153 N17 1.26(2) . ?
C153 H153 0.9300 . ?
N17 C155 1.39(3) . ?
N17 C154 1.45(3) . ?
C154 H15A 0.9600 . ?
C154 H15B 0.9600 . ?
C154 H15C 0.9600 . ?
C155 H15D 0.9600 . ?
C155 H15E 0.9600 . ?
C155 H15F 0.9600 . ?

loop_
_platon_squeeze_void_nr
_platon_squeeze_void_average_x
_platon_squeeze_void_average_y
_platon_squeeze_void_average_z
_platon_squeeze_void_volume
_platon_squeeze_void_count_electrons
1 0.001 0.000 0.500 2081.1 794.9
